data_7702212
loop_
_publ_author_name
'Dammann, Wiebke'
'Buban, Tabea'
'Schiller, Carl'
'Burger, Peter'

_publ_section_title
;
 Dinuclear tethered pyridine, diimine complexes.
;
_journal_issue 35
_journal_name_full 'Dalton transactions (Cambridge, England : 2003)'
_journal_page_first 12105
_journal_page_last 12117
_journal_paper_doi 10.1039/c8dt02347f
_journal_volume 47
_journal_year 2018
_chemical_formula_moiety 'C72 H68 F12 N6 O12 S4 Zn2, 0.5(C H2 Cl2), C4 H10 O'
_chemical_formula_sum 'C76.5 H78 Cl F12.5 N6 O12.5 S4 Zn2'
_chemical_formula_weight 1813.37
_space_group_crystal_system monoclinic
_space_group_IT_number 14
_space_group_name_Hall '-P 2yn'
_space_group_name_H-M_alt 'P 1 21/n 1'
_atom_sites_solution_hydrogens geom
_audit_creation_date 2018-07-16
_audit_creation_method
;
Olex2 1.2
(compiled 2018.05.29 svn.r3508 for OlexSys, GUI svn.r5506)
;
_audit_update_record
;
2018-07-18 deposited with the CCDC.
2018-07-23 downloaded from the CCDC.
;
_cell_angle_alpha 90
_cell_angle_beta 103.5470(10)
_cell_angle_gamma 90
_cell_formula_units_Z 8
_cell_length_a 30.401(3)
_cell_length_b 16.5325(15)
_cell_length_c 36.065(3)
_cell_measurement_reflns_used 9655
_cell_measurement_temperature 296(2)
_cell_measurement_theta_max 25.09
_cell_measurement_theta_min 2.31
_cell_volume 17622(3)
_computing_molecular_graphics 'Olex2 (Dolomanov et al., 2009)'
_computing_publication_material 'Olex2 (Dolomanov et al., 2009)'
_computing_structure_refinement 'ShelXL (Sheldrick, 2015)'
_computing_structure_solution 'ShelXT (Sheldrick, 2015)'
_diffrn_ambient_temperature 296.15
_diffrn_measured_fraction_theta_full 0.996
_diffrn_measured_fraction_theta_max 0.994
_diffrn_measurement_device_type 'Bruker APEX-II CCD'
_diffrn_measurement_method '\f and \w scans'
_diffrn_radiation_type MoK\a
_diffrn_radiation_wavelength 0.71073
_diffrn_reflns_av_R_equivalents 0.0808
_diffrn_reflns_av_unetI/netI 0.0586
_diffrn_reflns_Laue_measured_fraction_full 0.996
_diffrn_reflns_Laue_measured_fraction_max 0.994
_diffrn_reflns_limit_h_max 39
_diffrn_reflns_limit_h_min -39
_diffrn_reflns_limit_k_max 21
_diffrn_reflns_limit_k_min -21
_diffrn_reflns_limit_l_max 46
_diffrn_reflns_limit_l_min -46
_diffrn_reflns_number 263207
_diffrn_reflns_point_group_measured_fraction_full 0.996
_diffrn_reflns_point_group_measured_fraction_max 0.994
_diffrn_reflns_theta_full 25.242
_diffrn_reflns_theta_max 27.500
_diffrn_reflns_theta_min 1.162
_exptl_absorpt_coefficient_mu 0.755
_exptl_absorpt_correction_type none
_exptl_crystal_colour yellow
_exptl_crystal_colour_primary yellow
_exptl_crystal_density_diffrn 1.367
_exptl_crystal_description bar
_exptl_crystal_F_000 7460
_exptl_crystal_size_max 0.385
_exptl_crystal_size_mid 0.121
_exptl_crystal_size_min 0.106
_refine_diff_density_max 3.579
_refine_diff_density_min -1.391
_refine_diff_density_rms 0.111
_refine_ls_extinction_method none
_refine_ls_goodness_of_fit_ref 1.085
_refine_ls_hydrogen_treatment constr
_refine_ls_matrix_type full
_refine_ls_number_parameters 2130
_refine_ls_number_reflns 40263
_refine_ls_number_restraints 48
_refine_ls_restrained_S_all 1.084
_refine_ls_R_factor_all 0.1142
_refine_ls_R_factor_gt 0.0856
_refine_ls_shift/su_max 0.001
_refine_ls_shift/su_mean 0.000
_refine_ls_structure_factor_coef Fsqd
_refine_ls_weighting_details 'w=1/[\s^2^(Fo^2^)+(0.0596P)^2^+92.9299P] where P=(Fo^2^+2Fc^2^)/3'
_refine_ls_weighting_scheme calc
_refine_ls_wR_factor_gt 0.1809
_refine_ls_wR_factor_ref 0.1945
_reflns_Friedel_coverage 0.000
_reflns_number_gt 29802
_reflns_number_total 40263
_reflns_threshold_expression 'I > 2\s(I)'
_cod_data_source_file c8dt02347f2.cif
_cod_data_source_block compound10-znotf2
_cod_original_formula_sum 'C76.50 H78 Cl F12.50 N6 O12.50 S4 Zn2'
_cod_database_code 7702212
_shelx_shelxl_version_number 2014/7
_shelx_space_group_comment
;
The symmetry employed for this shelxl refinement is uniquely defined
by the following loop, which should always be used as a source of
symmetry information in preference to the above space-group names.
They are only intended as comments.
;
_shelx_estimated_absorpt_t_max 0.924
_shelx_estimated_absorpt_t_min 0.760
_olex2_refinement_description
;
1. Fixed Uiso
 At 1.2 times of:
  All C(H) groups, All C(H,H) groups
 At 1.5 times of:
  All C(H,H,H) groups
2. Uiso/Uaniso restraints and constraints
O01S_10 \\sim C01S_10 \\sim C02S_10 \\sim C03S_10 \\sim C04S_10: within 2A with
sigma of 0.04 and sigma for terminal atoms of 0.08
Uanis(C33) = Uanis(C26)
Uanis(C32) = Uanis(C25)
Uanis(C31) = Uanis(C24)
Uanis(C30) = Uanis(C23)
Uanis(C29) = Uanis(C22)
Uanis(C28) = Uanis(C21)
Uanis(F6A) = Uanis(F9A)
Uanis(F8A) = Uanis(F5A)
Uanis(F7A) = Uanis(F4A)
Uanis(C30A) = Uanis(C29A)
3. Rigid body (RIGU) restrains
 O01S_10, C01S_10, C02S_10, C03S_10, C04S_10
 with sigma for 1-2 distances of 0.004 and sigma for 1-3 distances of 0.004
4. Same fragment restrains
5. Others
 Sof(F4A)=Sof(F5A)=Sof(F9A)=1-FVAR(1)
 Sof(F6A)=Sof(F7A)=Sof(F8A)=FVAR(1)
 Sof(C29A)=1-FVAR(2)
 Sof(C30A)=FVAR(2)
 Sof(H20A)=Sof(C21)=Sof(C22)=Sof(H22)=Sof(C23)=Sof(H23)=Sof(C24)=Sof(H24)=
 Sof(C25)=Sof(C26)=Sof(H27A)=1-FVAR(3)
 Sof(H20)=Sof(H27)=Sof(C28)=Sof(C29)=Sof(H29)=Sof(C30)=Sof(H30)=Sof(C31)=
 Sof(H31)=Sof(C32)=Sof(C33)=FVAR(3)
6.a Secondary CH2 refined with riding coordinates:
 C5S(H5SA,H5SB), C02S(H02A,H02B), C03S(H03A,H03B), C02S(H02A,H02B), C03S(H03A,
 H03B)
6.b Me refined with riding coordinates:
 C17A(H17A,H17B,H17C)
6.c Aromatic/amide H refined with riding coordinates:
 C16(H16), C17(H17), C18(H18), C20(H20), C20(H20A), C22(H22), C23(H23),
 C24(H24), C27(H27), C27(H27A), C29(H29), C30(H30), C31(H31), C34A(H34A),
 C34B(H34B), C36A(H36A), C36B(H36B), C42A(H42A), C42B(H42B), C44A(H44A),
 C44B(H44B), C51A(H51A), C51B(H51B), C53A(H53A), C53B(H53B), C2(H2), C3(H3),
 C4(H4), C4A(H4A), C4B(H4B), C6(H6), C6A(H6A), C6B(H6B), C8(H8), C9(H9),
 C10(H10), C12A(H12A), C12B(H12B), C13(H13), C14A(H14A), C14B(H14B), C21A(H21A),
  C21B(H21B), C23A(H23A), C23B(H23B)
6.d Idealised Me refined as rotating group:
 C31A(H31A,H31B,H31C), C31B(H31D,H31E,H31F), C39A(H39A,H39B,H39C), C39B(H39D,
 H39E,H39F), C46A(H46A,H46B,H46C), C46B(H46D,H46E,H46F), C47A(H47A,H47B,H47C),
 C47B(H47D,H47E,H47F), C48A(H48A,H48B,H48C), C48B(H48D,H48E,H48F), C55A(H55A,
 H55B,H55C), C55B(H55D,H55E,H55F), C56A(H56A,H56B,H56C), C56B(H56D,H56E,H56F),
 C57A(H57A,H57B,H57C), C57B(H57D,H57E,H57F), C1A(H1AA,H1AB,H1AC), C1B(H1BA,H1BB,
 H1BC), C9A(H9AA,H9AB,H9AC), C9B(H9BA,H9BB,H9BC), C16A(H16A,H16B,H16C),
 C16B(H16D,H16E,H16F), C17B(H17D,H17E,H17F), C18A(H18A,H18B,H18C), C18B(H18D,
 H18E,H18F), C25A(H25A,H25B,H25C), C25B(H25D,H25E,H25F), C26A(H26A,H26B,H26C),
 C26B(H26D,H26E,H26F), C27A(H27B,H27C,H27D), C27B(H27E,H27F,H27G), C01S(H01A,
 H01B,H01C), C04S(H04A,H04B,H04C), C01S(H01A,H01B,H01C), C04S(H04A,H04B,H04C)
;
_olex2_submission_special_instructions 'No special instructions were received'

loop_
_space_group_symop_operation_xyz
'x, y, z'
'-x+1/2, y+1/2, -z+1/2'
'-x, -y, -z'
'x-1/2, -y-1/2, z-1/2'

loop_
_atom_site_label
_atom_site_type_symbol
_atom_site_fract_x
_atom_site_fract_y
_atom_site_fract_z
_atom_site_U_iso_or_equiv
_atom_site_adp_type
_atom_site_occupancy
_atom_site_site_symmetry_order
_atom_site_calc_flag
_atom_site_refinement_flags_posn
_atom_site_refinement_flags_adp
_atom_site_refinement_flags_occupancy
_atom_site_disorder_assembly
_atom_site_disorder_group
Zn1A Zn 0.35494(2) 0.82230(3) 0.51358(2) 0.01844(12) Uani 1 1 d . . . . .
Zn1B Zn 0.26795(2) 0.61972(3) 0.29527(2) 0.02037(12) Uani 1 1 d . . . . .
Zn2A Zn 0.22770(2) 0.50081(3) 0.70179(2) 0.02233(13) Uani 1 1 d . . . . .
Zn2B Zn 0.12118(2) 0.32077(3) 0.48047(2) 0.01351(11) Uani 1 1 d . . . . .
S3A S 0.22309(4) 0.46125(7) 0.61612(3) 0.0244(3) Uani 1 1 d . . . . .
S3B S 0.03324(4) 0.40920(6) 0.42733(3) 0.0167(2) Uani 1 1 d . . . . .
S4A S 0.26227(5) 0.36160(8) 0.76286(4) 0.0396(3) Uani 1 1 d . . . . .
S4B S 0.10763(4) 0.13765(6) 0.46009(3) 0.0225(2) Uani 1 1 d . . . . .
F10A F 0.29854(12) 0.3970(3) 0.60769(12) 0.0579(11) Uani 1 1 d . . . . .
F11A F 0.24507(18) 0.3996(3) 0.55741(11) 0.0855(16) Uani 1 1 d . . . . .
F11B F 0.04657(11) 0.4268(2) 0.35836(8) 0.0363(7) Uani 1 1 d . . . . .
F12A F 0.24495(12) 0.3129(2) 0.60179(13) 0.0554(10) Uani 1 1 d . . . . .
F12B F 0.02188(11) 0.53275(18) 0.38154(9) 0.0374(8) Uani 1 1 d . . . . .
F13A F 0.31138(16) 0.3350(3) 0.71379(11) 0.0773(15) Uani 1 1 d . . . . .
F13B F 0.09177(10) 0.49700(19) 0.40158(9) 0.0346(7) Uani 1 1 d . . . . .
F14A F 0.32368(17) 0.2533(2) 0.76179(15) 0.0794(14) Uani 1 1 d . . . . .
F14B F 0.05199(12) 0.09769(19) 0.50251(9) 0.0424(8) Uani 1 1 d . . . . .
F15A F 0.34918(13) 0.3746(3) 0.76835(12) 0.0601(11) Uani 1 1 d . . . . .
F15B F 0.03023(13) 0.0637(2) 0.44355(11) 0.0526(10) Uani 1 1 d . . . . .
F16B F 0.02610(11) 0.1884(2) 0.46021(10) 0.0412(8) Uani 1 1 d . . . . .
O7A O 0.23611(12) 0.43755(19) 0.65624(9) 0.0251(7) Uani 1 1 d . . . . .
O7B O 0.06872(11) 0.34677(18) 0.43546(8) 0.0180(6) Uani 1 1 d . . . . .
O8A O 0.17688(13) 0.4469(2) 0.59900(11) 0.0366(9) Uani 1 1 d . . . . .
O8B O 0.03572(11) 0.46628(19) 0.45755(9) 0.0225(7) Uani 1 1 d . . . . .
O9A O 0.24118(15) 0.5375(2) 0.60838(10) 0.0393(10) Uani 1 1 d . . . . .
O9B O -0.01035(11) 0.37867(19) 0.40948(9) 0.0237(7) Uani 1 1 d . . . . .
O10A O 0.25695(13) 0.4443(2) 0.74794(9) 0.0305(8) Uani 1 1 d . . . . .
O10B O 0.12472(12) 0.20317(18) 0.48758(9) 0.0221(7) Uani 1 1 d . . . . .
O11A O 0.22906(18) 0.3080(3) 0.74317(19) 0.0729(16) Uani 1 1 d . . . . .
O11B O 0.13012(14) 0.06278(19) 0.47102(10) 0.0314(8) Uani 1 1 d . . . . .
O12A O 0.2725(2) 0.3618(3) 0.80399(14) 0.0702(16) Uani 1 1 d . . . . .
O12B O 0.10132(13) 0.1621(2) 0.42131(10) 0.0300(8) Uani 1 1 d . . . . .
N4A N 0.19713(15) 0.6027(2) 0.67638(10) 0.0254(9) Uani 1 1 d . . . . .
N4B N 0.14376(12) 0.4346(2) 0.49694(10) 0.0131(7) Uani 1 1 d . . . . .
N5A N 0.28321(15) 0.5864(2) 0.70637(10) 0.0267(9) Uani 1 1 d . . . . .
N5B N 0.09100(12) 0.3490(2) 0.52797(10) 0.0128(7) Uani 1 1 d . . . . .
N6A N 0.15571(15) 0.4840(2) 0.70029(11) 0.0252(9) Uani 1 1 d . . . . .
N6B N 0.17774(13) 0.3411(2) 0.45281(10) 0.0176(8) Uani 1 1 d . . . . .
C6DA C 0.12680(14) 0.7515(2) 0.50645(12) 0.0144(8) Uani 1 1 d . . . . .
C15 C 0.13386(14) 0.6882(2) 0.48078(12) 0.0142(8) Uani 1 1 d . . . . .
C16 C 0.12973(15) 0.7061(3) 0.44299(13) 0.0181(9) Uani 1 1 d . . . . .
H16 H 0.1346 0.6653 0.4266 0.022 Uiso 1 1 calc R . . . .
C17 C 0.11834(16) 0.7848(3) 0.42785(13) 0.0206(9) Uani 1 1 d . . . . .
H17 H 0.1172 0.7955 0.4023 0.025 Uiso 1 1 calc R . . . .
C18 C 0.10928(15) 0.8436(3) 0.45066(13) 0.0193(9) Uani 1 1 d . . . . .
H18 H 0.1008 0.8944 0.4404 0.023 Uiso 1 1 calc R . . . .
C19 C 0.11225(15) 0.8301(2) 0.49011(13) 0.0163(9) Uani 1 1 d . . . . .
C20 C 0.10210(17) 0.8906(3) 0.51332(13) 0.0245(10) Uani 1 1 d . . . . .
H20 H 0.0938 0.9412 0.5027 0.029 Uiso 0.706(6) 1 calc R . P A 1
H20A H 0.0843 0.9343 0.5027 0.029 Uiso 0.294(6) 1 calc R . P A 2
C21 C 0.1186(8) 0.8860(19) 0.5524(9) 0.0153(18) Uani 0.294(6) 1 d . . P A 2
C22 C 0.1142(7) 0.9524(12) 0.5753(6) 0.0247(17) Uani 0.294(6) 1 d . . P A 2
H22 H 0.1016 1.0003 0.5640 0.030 Uiso 0.294(6) 1 calc R . P A 2
C23 C 0.1280(7) 0.9473(10) 0.6133(5) 0.0299(17) Uani 0.294(6) 1 d . . P A 2
H23 H 0.1252 0.9914 0.6286 0.036 Uiso 0.294(6) 1 calc R . P A 2
C24 C 0.1469(7) 0.8739(11) 0.6300(5) 0.0281(17) Uani 0.294(6) 1 d . . P A 2
H24 H 0.1583 0.8711 0.6563 0.034 Uiso 0.294(6) 1 calc R . P A 2
C25 C 0.1487(7) 0.8075(12) 0.6082(6) 0.0167(15) Uani 0.294(6) 1 d . . P A 2
C26 C 0.1363(8) 0.8108(18) 0.5675(9) 0.0128(16) Uani 0.294(6) 1 d . . P A 2
C27 C 0.13413(15) 0.7425(2) 0.54590(12) 0.0168(9) Uani 1 1 d . . . . .
H27 H 0.1470 0.6947 0.5570 0.020 Uiso 0.706(6) 1 calc R . P A 1
H27A H 0.1374 0.6915 0.5571 0.020 Uiso 0.294(6) 1 calc R . P A 2
C28 C 0.1038(3) 0.8790(7) 0.5520(3) 0.0153(18) Uani 0.706(6) 1 d . . P A 1
C29 C 0.0914(3) 0.9410(4) 0.5757(2) 0.0247(17) Uani 0.706(6) 1 d . . P A 1
H29 H 0.0785 0.9889 0.5646 0.030 Uiso 0.706(6) 1 calc R . P A 1
C30 C 0.0982(3) 0.9305(4) 0.6140(2) 0.0299(17) Uani 0.706(6) 1 d . . P A 1
H30 H 0.0897 0.9709 0.6289 0.036 Uiso 0.706(6) 1 calc R . P A 1
C31 C 0.1180(3) 0.8588(4) 0.63131(19) 0.0281(17) Uani 0.706(6) 1 d . . P A 1
H31 H 0.1229 0.8530 0.6576 0.034 Uiso 0.706(6) 1 calc R . P A 1
C31A C 0.0784(2) 0.5354(4) 0.67181(16) 0.0405(14) Uani 1 1 d . . . . .
H31A H 0.0686 0.4872 0.6823 0.061 Uiso 1 1 calc GR . . . .
H31B H 0.0657 0.5369 0.6448 0.061 Uiso 1 1 calc GR . . . .
H31C H 0.0684 0.5820 0.6835 0.061 Uiso 1 1 calc GR . . . .
C31B C 0.07258(16) 0.4623(3) 0.56683(12) 0.0173(9) Uani 1 1 d . . . . .
H31D H 0.0458 0.4913 0.5545 0.026 Uiso 1 1 calc GR . . . .
H31E H 0.0939 0.4992 0.5819 0.026 Uiso 1 1 calc GR . . . .
H31F H 0.0649 0.4213 0.5831 0.026 Uiso 1 1 calc GR . . . .
C32 C 0.1304(3) 0.7974(4) 0.6104(2) 0.0167(15) Uani 0.706(6) 1 d . . P A 1
C32A C 0.12905(19) 0.5358(3) 0.67931(13) 0.0291(11) Uani 1 1 d . . . . .
C32B C 0.09294(14) 0.4241(2) 0.53758(11) 0.0122(8) Uani 1 1 d . . . . .
C33 C 0.1226(3) 0.8044(6) 0.5699(3) 0.0128(16) Uani 0.706(6) 1 d . . P A 1
C33A C 0.1521(2) 0.6029(3) 0.66380(13) 0.0297(12) Uani 1 1 d . . . . .
C33B C 0.11905(14) 0.4768(2) 0.51611(11) 0.0128(8) Uani 1 1 d . . . . .
C34A C 0.1308(2) 0.6650(3) 0.64022(13) 0.0340(13) Uani 1 1 d . . . . .
H34A H 0.0996 0.6649 0.6308 0.041 Uiso 1 1 calc R . . . .
C34B C 0.11717(14) 0.5611(2) 0.51470(11) 0.0132(8) Uani 1 1 d . . . . .
H34B H 0.1002 0.5900 0.5286 0.016 Uiso 1 1 calc R . . . .
C35A C 0.1568(2) 0.7266(3) 0.63120(13) 0.0336(14) Uani 1 1 d . . . . .
C35B C 0.14172(15) 0.6009(2) 0.49168(12) 0.0150(8) Uani 1 1 d . . . . .
C36A C 0.2030(2) 0.7248(3) 0.64425(13) 0.0326(13) Uani 1 1 d . . . . .
H36A H 0.2208 0.7657 0.6377 0.039 Uiso 1 1 calc R . . . .
C36B C 0.17052(15) 0.5552(2) 0.47469(12) 0.0150(8) Uani 1 1 d . . . . .
H36B H 0.1901 0.5807 0.4620 0.018 Uiso 1 1 calc R . . . .
C37A C 0.2232(2) 0.6605(3) 0.66768(13) 0.0284(12) Uani 1 1 d . . . . .
C37B C 0.16949(14) 0.4716(2) 0.47698(11) 0.0138(8) Uani 1 1 d . . . . .
C38A C 0.2725(2) 0.6517(3) 0.68670(13) 0.0289(12) Uani 1 1 d . . . . .
C38B C 0.19292(15) 0.4139(3) 0.45589(12) 0.0173(9) Uani 1 1 d . . . . .
C39A C 0.3040(2) 0.7163(4) 0.68245(18) 0.0456(15) Uani 1 1 d . . . . .
H39A H 0.3297 0.7153 0.7038 0.068 Uiso 1 1 calc GR . . . .
H39B H 0.2891 0.7677 0.6815 0.068 Uiso 1 1 calc GR . . . .
H39C H 0.3138 0.7083 0.6593 0.068 Uiso 1 1 calc GR . . . .
C39B C 0.23091(18) 0.4455(3) 0.44005(15) 0.0284(11) Uani 1 1 d . . . . .
H39D H 0.2191 0.4820 0.4195 0.043 Uiso 1 1 calc GR . . . .
H39E H 0.2457 0.4011 0.4308 0.043 Uiso 1 1 calc GR . . . .
H39F H 0.2522 0.4734 0.4597 0.043 Uiso 1 1 calc GR . . . .
C40A C 0.32930(19) 0.5717(3) 0.72676(14) 0.0294(11) Uani 1 1 d . . . . .
C40B C 0.19865(16) 0.2823(2) 0.43262(13) 0.0185(9) Uani 1 1 d . . . . .
C41A C 0.3402(2) 0.5835(3) 0.76656(14) 0.0302(12) Uani 1 1 d . . . . .
C41B C 0.17881(16) 0.2687(3) 0.39404(13) 0.0191(9) Uani 1 1 d . . . . .
C42A C 0.3840(2) 0.5660(3) 0.78649(14) 0.0332(12) Uani 1 1 d . . . . .
H42A H 0.3915 0.5741 0.8127 0.040 Uiso 1 1 calc R . . . .
C42B C 0.20018(18) 0.2133(3) 0.37455(15) 0.0255(11) Uani 1 1 d . . . . .
H42B H 0.1878 0.2037 0.3488 0.031 Uiso 1 1 calc R . . . .
C43A C 0.4175(2) 0.5368(4) 0.76903(16) 0.0390(14) Uani 1 1 d . . . . .
C43B C 0.23923(19) 0.1722(3) 0.39251(16) 0.0314(12) Uani 1 1 d . . . . .
C44A C 0.4052(2) 0.5269(4) 0.72957(16) 0.0395(14) Uani 1 1 d . . . . .
H44A H 0.4268 0.5083 0.7171 0.047 Uiso 1 1 calc R . . . .
C44B C 0.25720(19) 0.1868(3) 0.43097(17) 0.0323(12) Uani 1 1 d . . . . .
H44B H 0.2831 0.1591 0.4433 0.039 Uiso 1 1 calc R . . . .
C45A C 0.3616(2) 0.5441(3) 0.70798(15) 0.0352(13) Uani 1 1 d . . . . .
C45B C 0.23748(17) 0.2420(3) 0.45183(15) 0.0274(11) Uani 1 1 d . . . . .
C46A C 0.3516(2) 0.5332(5) 0.66534(17) 0.0512(17) Uani 1 1 d . . . . .
H46A H 0.3197 0.5250 0.6557 0.077 Uiso 1 1 calc GR . . . .
H46B H 0.3677 0.4870 0.6593 0.077 Uiso 1 1 calc GR . . . .
H46C H 0.3609 0.5806 0.6538 0.077 Uiso 1 1 calc GR . . . .
C46B C 0.2573(2) 0.2565(4) 0.49349(16) 0.0404(14) Uani 1 1 d . . . . .
H46D H 0.2820 0.2199 0.5024 0.061 Uiso 1 1 calc GR . . . .
H46E H 0.2345 0.2475 0.5075 0.061 Uiso 1 1 calc GR . . . .
H46F H 0.2680 0.3112 0.4972 0.061 Uiso 1 1 calc GR . . . .
C47A C 0.4648(2) 0.5202(5) 0.79144(19) 0.0546(18) Uani 1 1 d . . . . .
H47A H 0.4810 0.5703 0.7968 0.082 Uiso 1 1 calc GR . . . .
H47B H 0.4799 0.4859 0.7769 0.082 Uiso 1 1 calc GR . . . .
H47C H 0.4638 0.4939 0.8150 0.082 Uiso 1 1 calc GR . . . .
C47B C 0.2616(2) 0.1136(3) 0.37043(19) 0.0445(15) Uani 1 1 d . . . . .
H47D H 0.2390 0.0792 0.3551 0.067 Uiso 1 1 calc GR . . . .
H47E H 0.2831 0.0812 0.3879 0.067 Uiso 1 1 calc GR . . . .
H47F H 0.2767 0.1432 0.3542 0.067 Uiso 1 1 calc GR . . . .
C48A C 0.3056(2) 0.6157(3) 0.78658(15) 0.0356(13) Uani 1 1 d . . . . .
H48A H 0.2952 0.6676 0.7762 0.053 Uiso 1 1 calc GR . . . .
H48B H 0.3191 0.6210 0.8133 0.053 Uiso 1 1 calc GR . . . .
H48C H 0.2805 0.5790 0.7829 0.053 Uiso 1 1 calc GR . . . .
C48B C 0.13580(17) 0.3090(3) 0.37474(13) 0.0243(10) Uani 1 1 d . . . . .
H48D H 0.1116 0.2894 0.3853 0.036 Uiso 1 1 calc GR . . . .
H48E H 0.1292 0.2972 0.3479 0.036 Uiso 1 1 calc GR . . . .
H48F H 0.1388 0.3664 0.3785 0.036 Uiso 1 1 calc GR . . . .
C49A C 0.13592(17) 0.4239(3) 0.72038(13) 0.0240(10) Uani 1 1 d . . . . .
C49B C 0.07021(15) 0.2901(2) 0.54797(11) 0.0131(8) Uani 1 1 d . . . . .
C50A C 0.12471(19) 0.3477(3) 0.70412(15) 0.0299(11) Uani 1 1 d . . . . .
C50B C 0.02348(15) 0.2834(3) 0.54160(12) 0.0173(9) Uani 1 1 d . . . . .
C51A C 0.10484(19) 0.2932(3) 0.72465(16) 0.0334(12) Uani 1 1 d . . . . .
H51A H 0.0976 0.2418 0.7145 0.040 Uiso 1 1 calc R . . . .
C51B C 0.00592(16) 0.2232(3) 0.56133(13) 0.0216(10) Uani 1 1 d . . . . .
H51B H -0.0253 0.2190 0.5579 0.026 Uiso 1 1 calc R . . . .
C52A C 0.09532(19) 0.3113(3) 0.75928(16) 0.0343(12) Uani 1 1 d . . . . .
C52B C 0.03357(17) 0.1699(3) 0.58576(13) 0.0215(10) Uani 1 1 d . . . . .
C53A C 0.1076(2) 0.3868(4) 0.77476(15) 0.0362(13) Uani 1 1 d . . . . .
H53A H 0.1017 0.4000 0.7982 0.043 Uiso 1 1 calc R . . . .
C53B C 0.07988(16) 0.1777(2) 0.59101(12) 0.0181(9) Uani 1 1 d . . . . .
H53B H 0.0987 0.1422 0.6074 0.022 Uiso 1 1 calc R . . . .
C54A C 0.12867(19) 0.4439(3) 0.75611(14) 0.0316(12) Uani 1 1 d . . . . .
C54B C 0.09926(15) 0.2372(2) 0.57254(11) 0.0144(8) Uani 1 1 d . . . . .
C55A C 0.1425(3) 0.5260(4) 0.77361(18) 0.0540(18) Uani 1 1 d . . . . .
H55A H 0.1743 0.5341 0.7757 0.081 Uiso 1 1 calc GR . . . .
H55B H 0.1364 0.5286 0.7985 0.081 Uiso 1 1 calc GR . . . .
H55C H 0.1257 0.5674 0.7577 0.081 Uiso 1 1 calc GR . . . .
C55B C 0.14963(16) 0.2454(3) 0.57956(13) 0.0226(10) Uani 1 1 d . . . . .
H55D H 0.1592 0.2299 0.5570 0.034 Uiso 1 1 calc GR . . . .
H55E H 0.1638 0.2109 0.6003 0.034 Uiso 1 1 calc GR . . . .
H55F H 0.1581 0.3005 0.5858 0.034 Uiso 1 1 calc GR . . . .
C56A C 0.0718(2) 0.2522(4) 0.77975(19) 0.0484(16) Uani 1 1 d . . . . .
H56A H 0.0398 0.2545 0.7692 0.073 Uiso 1 1 calc GR . . . .
H56B H 0.0781 0.2657 0.8064 0.073 Uiso 1 1 calc GR . . . .
H56C H 0.0825 0.1985 0.7768 0.073 Uiso 1 1 calc GR . . . .
C56B C 0.01337(19) 0.1051(3) 0.60637(16) 0.0324(12) Uani 1 1 d . . . . .
H56D H 0.0176 0.0531 0.5959 0.049 Uiso 1 1 calc GR . . . .
H56E H -0.0184 0.1151 0.6033 0.049 Uiso 1 1 calc GR . . . .
H56F H 0.0281 0.1059 0.6330 0.049 Uiso 1 1 calc GR . . . .
C57A C 0.1349(2) 0.3262(4) 0.66672(16) 0.0430(15) Uani 1 1 d . . . . .
H57A H 0.1164 0.3583 0.6468 0.065 Uiso 1 1 calc GR . . . .
H57B H 0.1286 0.2699 0.6615 0.065 Uiso 1 1 calc GR . . . .
H57C H 0.1662 0.3367 0.6678 0.065 Uiso 1 1 calc GR . . . .
C57B C -0.00906(16) 0.3372(3) 0.51441(14) 0.0244(10) Uani 1 1 d . . . . .
H57D H 0.0039 0.3901 0.5142 0.037 Uiso 1 1 calc GR . . . .
H57E H -0.0369 0.3412 0.5225 0.037 Uiso 1 1 calc GR . . . .
H57F H -0.0149 0.3146 0.4892 0.037 Uiso 1 1 calc GR . . . .
C58A C 0.2552(2) 0.3886(4) 0.59476(17) 0.0390(14) Uani 1 1 d . . . . .
C58B C 0.0508(2) 0.1216(3) 0.46713(15) 0.0318(12) Uani 1 1 d . . . . .
C59A C 0.3150(2) 0.3298(4) 0.75092(18) 0.0483(16) Uani 1 1 d . . . . .
C59B C 0.04933(17) 0.4694(3) 0.39029(13) 0.0252(10) Uani 1 1 d . . . . .
Cl1S Cl 0.16778(8) 0.94455(11) 0.36290(7) 0.0720(6) Uani 1 1 d . . . . .
Cl2S Cl 0.07844(7) 1.00553(14) 0.35881(7) 0.0740(6) Uani 1 1 d . . . . .
S1A S 0.36146(5) 1.01328(8) 0.51023(4) 0.0366(3) Uani 1 1 d . . . . .
S1B S 0.23872(5) 0.76039(8) 0.23611(4) 0.0283(3) Uani 1 1 d . . . . .
S2A S 0.41889(7) 0.71742(12) 0.57724(5) 0.0603(5) Uani 1 1 d . . . . .
S2B S 0.26980(4) 0.66368(7) 0.37977(3) 0.0223(2) Uani 1 1 d . . . . .
F1A F 0.4549(2) 0.8064(4) 0.63620(14) 0.104(2) Uani 1 1 d . . . . .
F1B F 0.19448(10) 0.7344(2) 0.38425(10) 0.0433(8) Uani 1 1 d . . . . .
F2A F 0.4791(2) 0.6824(4) 0.63906(16) 0.138(3) Uani 1 1 d . . . . .
F2B F 0.24366(15) 0.7245(3) 0.43717(10) 0.0767(15) Uani 1 1 d . . . . .
F3A F 0.50156(17) 0.7692(3) 0.60314(15) 0.0887(17) Uani 1 1 d . . . . .
F3B F 0.25121(13) 0.8127(2) 0.39470(14) 0.0645(12) Uani 1 1 d . . . . .
F4A F 0.3770(4) 0.9912(5) 0.5834(2) 0.086(3) Uani 0.550(5) 1 d . . P B 1
F4B F 0.15044(12) 0.7492(2) 0.22528(11) 0.0531(10) Uani 1 1 d . . . . .
F5A F 0.3155(5) 1.0592(7) 0.5584(5) 0.095(3) Uani 0.550(5) 1 d . . P B 1
F5B F 0.17769(14) 0.8700(2) 0.23575(13) 0.0641(11) Uani 1 1 d . . . . .
F6A F 0.3892(4) 1.1097(5) 0.5670(3) 0.073(2) Uani 0.450(5) 1 d . . P B 1
F6B F 0.18494(14) 0.7844(3) 0.28164(10) 0.0598(11) Uani 1 1 d . . . . .
F7A F 0.3369(7) 1.0248(8) 0.5753(3) 0.086(3) Uani 0.450(5) 1 d . . P B 2
F8A F 0.2865(5) 1.0697(7) 0.5276(4) 0.095(3) Uani 0.450(5) 1 d . . P B 2
F9A F 0.3480(4) 1.1383(4) 0.5514(2) 0.073(2) Uani 0.550(5) 1 d . . P B 2
O1A O 0.33773(12) 0.93581(19) 0.50558(11) 0.0310(8) Uani 1 1 d . . . . .
O1B O 0.24140(12) 0.6752(2) 0.24816(10) 0.0301(8) Uani 1 1 d . . . . .
O2A O 0.4069(2) 1.0060(4) 0.5186(3) 0.117(3) Uani 1 1 d . . . . .
O2B O 0.23229(15) 0.7674(2) 0.19604(11) 0.0415(10) Uani 1 1 d . . . . .
O3A O 0.3444(2) 1.0689(3) 0.48160(17) 0.095(2) Uani 1 1 d . . . . .
O3B O 0.27186(15) 0.8104(2) 0.25958(13) 0.0460(11) Uani 1 1 d . . . . .
O4A O 0.40538(16) 0.8001(3) 0.56010(12) 0.0558(12) Uani 1 1 d . . . . .
O4B O 0.25792(11) 0.68615(19) 0.33925(9) 0.0242(7) Uani 1 1 d . . . . .
O5A O 0.3877(2) 0.6800(4) 0.59638(16) 0.088(2) Uani 1 1 d . . . . .
O5B O 0.31613(12) 0.6776(2) 0.39766(10) 0.0322(8) Uani 1 1 d . . . . .
O6A O 0.43782(19) 0.6634(3) 0.55432(15) 0.0676(15) Uani 1 1 d . . . . .
O6B O 0.25067(14) 0.5882(2) 0.38757(11) 0.0359(9) Uani 1 1 d . . . . .
N1A N 0.33806(13) 0.7049(2) 0.49884(11) 0.0182(8) Uani 1 1 d . . . . .
N1B N 0.29604(13) 0.5183(2) 0.32264(11) 0.0207(8) Uani 1 1 d . . . . .
N2A N 0.39279(12) 0.7934(2) 0.47131(10) 0.0178(8) Uani 1 1 d . . . . .
N2B N 0.21151(14) 0.5351(2) 0.28924(11) 0.0222(8) Uani 1 1 d . . . . .
N3A N 0.29864(14) 0.7978(2) 0.53942(12) 0.0250(9) Uani 1 1 d . . . . .
N3B N 0.34115(14) 0.6352(2) 0.30027(11) 0.0239(9) Uani 1 1 d . . . . .
C1 C 0.35249(17) 0.3268(3) 0.39564(14) 0.0258(11) Uani 1 1 d . . . . .
C1A C 0.25128(18) 0.6892(3) 0.55600(15) 0.0293(11) Uani 1 1 d . . . . .
H1AA H 0.2651 0.6567 0.5776 0.044 Uiso 1 1 calc GR . . . .
H1AB H 0.2311 0.6565 0.5375 0.044 Uiso 1 1 calc GR . . . .
H1AC H 0.2346 0.7325 0.5640 0.044 Uiso 1 1 calc GR . . . .
C1B C 0.41610(18) 0.5827(3) 0.33389(16) 0.0353(13) Uani 1 1 d . . . . .
H1BA H 0.4267 0.5338 0.3245 0.053 Uiso 1 1 calc GR . . . .
H1BB H 0.4262 0.5845 0.3612 0.053 Uiso 1 1 calc GR . . . .
H1BC H 0.4278 0.6285 0.3230 0.053 Uiso 1 1 calc GR . . . .
C2 C 0.3614(2) 0.2603(3) 0.37565(15) 0.0389(14) Uani 1 1 d . . . . .
H2 H 0.3548 0.2619 0.3491 0.047 Uiso 1 1 calc R . . . .
C2A C 0.28674(16) 0.7232(3) 0.53874(13) 0.0196(9) Uani 1 1 d . . . . .
C2B C 0.36534(18) 0.5844(3) 0.32289(14) 0.0266(11) Uani 1 1 d . . . . .
C3 C 0.3808(2) 0.1892(3) 0.39497(16) 0.0375(14) Uani 1 1 d . . . . .
H3 H 0.3867 0.1449 0.3810 0.045 Uiso 1 1 calc R . . . .
C3A C 0.31294(15) 0.6670(3) 0.51912(12) 0.0173(9) Uani 1 1 d . . . . .
C3B C 0.34033(17) 0.5185(3) 0.33796(13) 0.0225(10) Uani 1 1 d . . . . .
C4 C 0.39039(18) 0.1856(3) 0.43307(15) 0.0300(12) Uani 1 1 d . . . . .
H4 H 0.4024 0.1382 0.4453 0.036 Uiso 1 1 calc R . . . .
C4A C 0.31554(16) 0.5837(3) 0.52394(13) 0.0190(9) Uani 1 1 d . . . . .
H4A H 0.2973 0.5572 0.5374 0.023 Uiso 1 1 calc R . . . .
C4B C 0.36008(17) 0.4588(3) 0.36345(14) 0.0255(10) Uani 1 1 d . . . . .
H4B H 0.3910 0.4590 0.3742 0.031 Uiso 1 1 calc R . . . .
C5 C 0.38241(15) 0.2537(3) 0.45556(13) 0.0202(9) Uani 1 1 d . . . . .
C5A C 0.34618(16) 0.5404(3) 0.50811(13) 0.0223(10) Uani 1 1 d . . . . .
C5B C 0.33227(18) 0.3981(3) 0.37249(13) 0.0239(10) Uani 1 1 d . . . . .
C5S C 0.1353(2) 1.0174(4) 0.37966(19) 0.0460(16) Uani 1 1 d . . . . .
H5SA H 0.1401 1.0125 0.4071 0.055 Uiso 1 1 calc R . . . .
H5SB H 0.1449 1.0710 0.3740 0.055 Uiso 1 1 calc R . . . .
C6 C 0.39186(15) 0.2506(3) 0.49470(14) 0.0213(10) Uani 1 1 d . . . . .
H6 H 0.4036 0.2030 0.5068 0.026 Uiso 1 1 calc R . . . .
C6A C 0.36970(16) 0.5812(3) 0.48510(13) 0.0211(10) Uani 1 1 d . . . . .
H6A H 0.3881 0.5531 0.4722 0.025 Uiso 1 1 calc R . . . .
C6B C 0.28626(17) 0.4000(2) 0.35631(12) 0.0194(9) Uani 1 1 d . . . . .
H6B H 0.2673 0.3605 0.3624 0.023 Uiso 1 1 calc R . . . .
C7 C 0.38452(15) 0.3154(3) 0.51669(14) 0.0205(9) Uani 1 1 d . . . . .
C7A C 0.36529(15) 0.6644(3) 0.48176(12) 0.0173(9) Uani 1 1 d . . . . .
C7B C 0.26864(16) 0.4618(3) 0.33081(12) 0.0175(9) Uani 1 1 d . . . . .
C8 C 0.39364(17) 0.3099(3) 0.55699(14) 0.0260(11) Uani 1 1 d . . . . .
H8 H 0.4054 0.2621 0.5688 0.031 Uiso 1 1 calc R . . . .
C8A C 0.39341(15) 0.7183(3) 0.46293(12) 0.0180(9) Uani 1 1 d . . . . .
C8B C 0.22075(16) 0.4709(3) 0.30929(12) 0.0187(9) Uani 1 1 d . . . . .
C9 C 0.38562(19) 0.3726(3) 0.57869(15) 0.0314(12) Uani 1 1 d . . . . .
H9 H 0.3914 0.3672 0.6051 0.038 Uiso 1 1 calc R . . . .
C9A C 0.41986(17) 0.6808(3) 0.43764(14) 0.0248(10) Uani 1 1 d . . . . .
H9AA H 0.4302 0.7222 0.4231 0.037 Uiso 1 1 calc GR . . . .
H9AB H 0.4010 0.6433 0.4207 0.037 Uiso 1 1 calc GR . . . .
H9AC H 0.4454 0.6527 0.4529 0.037 Uiso 1 1 calc GR . . . .
C9B C 0.18814(19) 0.4055(3) 0.31212(15) 0.0305(11) Uani 1 1 d . . . . .
H9BA H 0.1866 0.3993 0.3382 0.046 Uiso 1 1 calc GR . . . .
H9BB H 0.1980 0.3557 0.3031 0.046 Uiso 1 1 calc GR . . . .
H9BC H 0.1588 0.4194 0.2969 0.046 Uiso 1 1 calc GR . . . .
C10 C 0.36833(17) 0.4467(3) 0.56112(14) 0.0256(10) Uani 1 1 d . . . . .
H10 H 0.3633 0.4896 0.5763 0.031 Uiso 1 1 calc R . . . .
C10A C 0.27544(19) 0.8574(3) 0.55720(18) 0.0359(14) Uani 1 1 d . . . . .
C10B C 0.16567(18) 0.5498(3) 0.26671(14) 0.0279(11) Uani 1 1 d . . . . .
C11 C 0.35885(16) 0.4564(3) 0.52208(13) 0.0198(9) Uani 1 1 d . . . . .
C11A C 0.2394(2) 0.8980(4) 0.5353(2) 0.0488(18) Uani 1 1 d . . . . .
C11B C 0.1575(2) 0.5366(3) 0.22738(15) 0.0348(13) Uani 1 1 d . . . . .
C12 C 0.36638(16) 0.3902(3) 0.49796(13) 0.0199(9) Uani 1 1 d . . . . .
C12A C 0.2179(3) 0.9560(5) 0.5538(3) 0.084(3) Uani 1 1 d . . . . .
H12A H 0.1938 0.9858 0.5397 0.100 Uiso 1 1 calc R . . . .
C12B C 0.1132(2) 0.5556(4) 0.20606(18) 0.0514(19) Uani 1 1 d . . . . .
H12B H 0.1064 0.5476 0.1798 0.062 Uiso 1 1 calc R . . . .
C13 C 0.35555(15) 0.3922(3) 0.45811(13) 0.0187(9) Uani 1 1 d . . . . .
H13 H 0.3429 0.4390 0.4458 0.022 Uiso 1 1 calc R . . . .
C13A C 0.2326(3) 0.9690(5) 0.5930(3) 0.088(3) Uani 1 1 d . . . . .
C13B C 0.0799(2) 0.5853(4) 0.2224(2) 0.0571(19) Uani 1 1 d . . . . .
C14 C 0.36307(16) 0.3265(3) 0.43629(13) 0.0206(9) Uani 1 1 d . . . . .
C14A C 0.2697(3) 0.9319(5) 0.6127(3) 0.076(3) Uani 1 1 d . . . . .
H14A H 0.2807 0.9450 0.6383 0.091 Uiso 1 1 calc R . . . .
C14B C 0.0900(2) 0.5975(4) 0.2607(2) 0.0510(17) Uani 1 1 d . . . . .
H14B H 0.0678 0.6183 0.2718 0.061 Uiso 1 1 calc R . . . .
C15A C 0.2926(3) 0.8741(4) 0.5961(2) 0.053(2) Uani 1 1 d . . . . .
C15B C 0.13253(19) 0.5800(3) 0.28392(17) 0.0366(13) Uani 1 1 d . . . . .
C16A C 0.3358(3) 0.8373(4) 0.61872(18) 0.063(2) Uani 1 1 d . . . . .
H16A H 0.3342 0.7795 0.6161 0.095 Uiso 1 1 calc GR . . . .
H16B H 0.3398 0.8516 0.6451 0.095 Uiso 1 1 calc GR . . . .
H16C H 0.3608 0.8574 0.6094 0.095 Uiso 1 1 calc GR . . . .
C16B C 0.1417(2) 0.5933(4) 0.32620(19) 0.0481(16) Uani 1 1 d . . . . .
H16D H 0.1424 0.5421 0.3389 0.072 Uiso 1 1 calc GR . . . .
H16E H 0.1183 0.6264 0.3320 0.072 Uiso 1 1 calc GR . . . .
H16F H 0.1704 0.6198 0.3348 0.072 Uiso 1 1 calc GR . . . .
C17A C 0.2082(4) 1.0326(7) 0.6133(4) 0.144(6) Uani 1 1 d . . . . .
H17A H 0.1822 1.0536 0.5954 0.217 Uiso 1 1 calc R . . . .
H17B H 0.1987 1.0071 0.6341 0.217 Uiso 1 1 calc R . . . .
H17C H 0.2286 1.0760 0.6230 0.217 Uiso 1 1 calc R . . . .
C17B C 0.0333(3) 0.6061(6) 0.1985(3) 0.097(4) Uani 1 1 d . . . . .
H17D H 0.0183 0.5575 0.1877 0.146 Uiso 1 1 calc GR . . . .
H17E H 0.0362 0.6422 0.1783 0.146 Uiso 1 1 calc GR . . . .
H17F H 0.0159 0.6316 0.2142 0.146 Uiso 1 1 calc GR . . . .
C18A C 0.2241(2) 0.8826(4) 0.4930(2) 0.056(2) Uani 1 1 d . . . . .
H18A H 0.2493 0.8886 0.4814 0.085 Uiso 1 1 calc GR . . . .
H18B H 0.2009 0.9208 0.4819 0.085 Uiso 1 1 calc GR . . . .
H18C H 0.2122 0.8287 0.4887 0.085 Uiso 1 1 calc GR . . . .
C18B C 0.1933(2) 0.5032(4) 0.20947(15) 0.0460(17) Uani 1 1 d . . . . .
H18D H 0.2197 0.5371 0.2158 0.069 Uiso 1 1 calc GR . . . .
H18E H 0.1822 0.5017 0.1823 0.069 Uiso 1 1 calc GR . . . .
H18F H 0.2010 0.4495 0.2188 0.069 Uiso 1 1 calc GR . . . .
C19A C 0.41843(15) 0.8526(3) 0.45611(13) 0.0199(9) Uani 1 1 d . . . . .
C19B C 0.36426(17) 0.6943(3) 0.28176(14) 0.0256(10) Uani 1 1 d . . . . .
C20A C 0.46449(16) 0.8603(3) 0.47140(14) 0.0259(10) Uani 1 1 d . . . . .
C20B C 0.37435(17) 0.7707(3) 0.29820(14) 0.0265(11) Uani 1 1 d . . . . .
C21A C 0.48710(18) 0.9212(3) 0.45756(16) 0.0325(12) Uani 1 1 d . . . . .
H21A H 0.5180 0.9270 0.4676 0.039 Uiso 1 1 calc R . . . .
C21B C 0.39847(17) 0.8242(3) 0.28016(15) 0.0286(11) Uani 1 1 d . . . . .
H21B H 0.4061 0.8750 0.2907 0.034 Uiso 1 1 calc R . . . .
C22A C 0.46545(19) 0.9749(3) 0.42906(17) 0.0334(13) Uani 1 1 d . . . . .
C22B C 0.41124(18) 0.8033(3) 0.24714(15) 0.0304(12) Uani 1 1 d . . . . .
C23A C 0.41943(18) 0.9653(3) 0.41479(15) 0.0292(11) Uani 1 1 d . . . . .
H23A H 0.4045 1.0001 0.3957 0.035 Uiso 1 1 calc R . . . .
C23B C 0.39974(19) 0.7275(3) 0.23110(15) 0.0332(12) Uani 1 1 d . . . . .
H23B H 0.4085 0.7132 0.2089 0.040 Uiso 1 1 calc R . . . .
C24A C 0.39458(16) 0.9052(3) 0.42798(13) 0.0213(10) Uani 1 1 d . . . . .
C24B C 0.37523(19) 0.6721(3) 0.24777(15) 0.0319(12) Uani 1 1 d . . . . .
C25A C 0.34416(17) 0.8973(3) 0.41274(14) 0.0255(10) Uani 1 1 d . . . . .
H25A H 0.3368 0.8422 0.4055 0.038 Uiso 1 1 calc GR . . . .
H25B H 0.3346 0.9317 0.3909 0.038 Uiso 1 1 calc GR . . . .
H25C H 0.3289 0.9129 0.4321 0.038 Uiso 1 1 calc GR . . . .
C25B C 0.3628(2) 0.5903(3) 0.23043(17) 0.0431(15) Uani 1 1 d . . . . .
H25D H 0.3809 0.5497 0.2459 0.065 Uiso 1 1 calc GR . . . .
H25E H 0.3682 0.5890 0.2052 0.065 Uiso 1 1 calc GR . . . .
H25F H 0.3314 0.5800 0.2290 0.065 Uiso 1 1 calc GR . . . .
C26A C 0.4910(2) 1.0403(4) 0.4143(2) 0.0540(19) Uani 1 1 d . . . . .
H26A H 0.4960 1.0246 0.3900 0.081 Uiso 1 1 calc GR . . . .
H26B H 0.5196 1.0487 0.4320 0.081 Uiso 1 1 calc GR . . . .
H26C H 0.4738 1.0895 0.4116 0.081 Uiso 1 1 calc GR . . . .
C26B C 0.4393(2) 0.8611(4) 0.22919(18) 0.0414(14) Uani 1 1 d . . . . .
H26D H 0.4361 0.9151 0.2380 0.062 Uiso 1 1 calc GR . . . .
H26E H 0.4289 0.8593 0.2019 0.062 Uiso 1 1 calc GR . . . .
H26F H 0.4705 0.8454 0.2363 0.062 Uiso 1 1 calc GR . . . .
C27A C 0.48993(18) 0.8040(4) 0.50223(17) 0.0393(14) Uani 1 1 d . . . . .
H27B H 0.4703 0.7874 0.5182 0.059 Uiso 1 1 calc GR . . . .
H27C H 0.5157 0.8317 0.5174 0.059 Uiso 1 1 calc GR . . . .
H27D H 0.4999 0.7573 0.4906 0.059 Uiso 1 1 calc GR . . . .
C27B C 0.36116(19) 0.7942(3) 0.33407(15) 0.0308(11) Uani 1 1 d . . . . .
H27E H 0.3728 0.8471 0.3418 0.046 Uiso 1 1 calc GR . . . .
H27F H 0.3734 0.7558 0.3538 0.046 Uiso 1 1 calc GR . . . .
H27G H 0.3288 0.7947 0.3297 0.046 Uiso 1 1 calc GR . . . .
C28A C 0.4617(4) 0.7478(5) 0.6153(2) 0.077(3) Uani 1 1 d . . . . .
C28B C 0.1854(2) 0.7918(4) 0.24585(17) 0.0397(14) Uani 1 1 d . . . . .
C29A C 0.3627(5) 1.0459(7) 0.5572(4) 0.048(3) Uani 0.504(13) 1 d . . P B 1
C29B C 0.23803(18) 0.7385(4) 0.39999(16) 0.0332(12) Uani 1 1 d . . . . .
C30A C 0.3304(6) 1.0660(8) 0.5444(5) 0.048(3) Uani 0.496(13) 1 d . . P B 2
O01S_14 O 0.56561(17) 0.7959(3) 0.36082(14) 0.0577(13) Uani 1 1 d . . . . .
C01S_14 C 0.4927(2) 0.7878(5) 0.37567(18) 0.0514(18) Uani 1 1 d . . . . .
H01A_14 H 0.4889 0.7364 0.3629 0.077 Uiso 1 1 calc GR . . . .
H01B_14 H 0.4639 0.8144 0.3718 0.077 Uiso 1 1 calc GR . . . .
H01C_14 H 0.5049 0.7798 0.4025 0.077 Uiso 1 1 calc GR . . . .
C02S_14 C 0.5247(3) 0.8397(5) 0.3596(3) 0.077(3) Uani 1 1 d . . . . .
H02A_14 H 0.5107 0.8543 0.3334 0.092 Uiso 1 1 calc R . . . .
H02B_14 H 0.5315 0.8890 0.3744 0.092 Uiso 1 1 calc R . . . .
C03S_14 C 0.5963(3) 0.8387(6) 0.3435(3) 0.079(3) Uani 1 1 d . . . . .
H03A_14 H 0.6019 0.8920 0.3549 0.094 Uiso 1 1 calc R . . . .
H03B_14 H 0.5830 0.8455 0.3165 0.094 Uiso 1 1 calc R . . . .
C04S_14 C 0.6409(3) 0.7927(6) 0.3490(3) 0.096(4) Uani 1 1 d . . . . .
H04A_14 H 0.6353 0.7403 0.3373 0.143 Uiso 1 1 calc GR . . . .
H04B_14 H 0.6541 0.7864 0.3757 0.143 Uiso 1 1 calc GR . . . .
H04C_14 H 0.6612 0.8223 0.3373 0.143 Uiso 1 1 calc GR . . . .
O01S_10 O 0.03582(18) 0.7933(3) 0.28360(14) 0.0661(14) Uani 1 1 d D U . . .
C01S_10 C 0.0504(3) 0.8585(7) 0.2287(3) 0.094(3) Uani 1 1 d D U . . .
H01A_10 H 0.0480 0.8078 0.2154 0.141 Uiso 1 1 calc GR . . . .
H01B_10 H 0.0716 0.8927 0.2202 0.141 Uiso 1 1 calc GR . . . .
H01C_10 H 0.0214 0.8844 0.2236 0.141 Uiso 1 1 calc GR . . . .
C02S_10 C 0.0663(3) 0.8440(6) 0.2701(2) 0.073(2) Uani 1 1 d D U . . .
H02A_10 H 0.0959 0.8189 0.2752 0.088 Uiso 1 1 calc R . . . .
H02B_10 H 0.0691 0.8953 0.2835 0.088 Uiso 1 1 calc R . . . .
C03S_10 C 0.0491(3) 0.7775(4) 0.3221(2) 0.0609(18) Uani 1 1 d D U . . .
H03A_10 H 0.0501 0.8276 0.3362 0.073 Uiso 1 1 calc R . . . .
H03B_10 H 0.0793 0.7545 0.3279 0.073 Uiso 1 1 calc R . . . .
C04S_10 C 0.0175(4) 0.7203(5) 0.3341(2) 0.084(3) Uani 1 1 d D U . . .
H04A_10 H 0.0151 0.6719 0.3191 0.127 Uiso 1 1 calc GR . . . .
H04B_10 H -0.0118 0.7450 0.3305 0.127 Uiso 1 1 calc GR . . . .
H04C_10 H 0.0286 0.7072 0.3606 0.127 Uiso 1 1 calc GR . . . .

loop_
_atom_site_aniso_label
_atom_site_aniso_U_11
_atom_site_aniso_U_22
_atom_site_aniso_U_33
_atom_site_aniso_U_23
_atom_site_aniso_U_13
_atom_site_aniso_U_12
Zn1A 0.0251(3) 0.0113(2) 0.0197(3) 0.0007(2) 0.0069(2) -0.0034(2)
Zn1B 0.0285(3) 0.0150(2) 0.0159(3) 0.0040(2) 0.0017(2) -0.0006(2)
Zn2A 0.0354(3) 0.0144(2) 0.0134(3) 0.0038(2) -0.0018(2) 0.0007(2)
Zn2B 0.0218(3) 0.0064(2) 0.0132(2) 0.00011(18) 0.00593(19) 0.00022(19)
S3A 0.0343(7) 0.0210(6) 0.0154(5) -0.0016(4) 0.0005(5) -0.0033(5)
S3B 0.0214(6) 0.0137(5) 0.0146(5) 0.0016(4) 0.0037(4) 0.0031(4)
S4A 0.0500(9) 0.0234(7) 0.0435(8) 0.0159(6) 0.0069(7) 0.0022(6)
S4B 0.0395(7) 0.0079(5) 0.0219(6) -0.0014(4) 0.0112(5) -0.0013(5)
F10A 0.035(2) 0.068(3) 0.078(3) -0.023(2) 0.0288(19) -0.0124(18)
F11A 0.115(4) 0.109(4) 0.034(2) -0.023(2) 0.022(2) 0.023(3)
F11B 0.050(2) 0.0421(18) 0.0180(15) 0.0049(13) 0.0098(13) 0.0057(15)
F12A 0.046(2) 0.0303(19) 0.095(3) -0.0239(19) 0.027(2) -0.0048(16)
F12B 0.0462(19) 0.0247(15) 0.0400(18) 0.0169(13) 0.0076(15) 0.0131(14)
F13A 0.087(3) 0.106(4) 0.036(2) -0.003(2) 0.010(2) 0.042(3)
F13B 0.0332(17) 0.0344(17) 0.0367(17) 0.0103(14) 0.0089(14) -0.0048(14)
F14A 0.095(4) 0.037(2) 0.102(4) 0.014(2) 0.014(3) 0.033(2)
F14B 0.067(2) 0.0265(16) 0.0433(19) 0.0031(14) 0.0314(17) -0.0065(15)
F15A 0.047(2) 0.069(3) 0.058(2) 0.013(2) -0.0013(19) 0.008(2)
F15B 0.063(2) 0.040(2) 0.057(2) -0.0208(17) 0.0191(19) -0.0271(18)
F16B 0.0400(19) 0.0345(18) 0.050(2) 0.0019(15) 0.0124(16) 0.0008(15)
O7A 0.038(2) 0.0188(16) 0.0188(17) 0.0026(13) 0.0074(15) 0.0009(14)
O7B 0.0251(17) 0.0122(14) 0.0172(15) 0.0000(12) 0.0061(13) 0.0070(12)
O8A 0.038(2) 0.034(2) 0.035(2) -0.0049(17) 0.0018(17) 0.0063(17)
O8B 0.0281(18) 0.0163(15) 0.0215(17) -0.0026(13) 0.0026(14) 0.0051(13)
O9A 0.068(3) 0.027(2) 0.0207(19) 0.0054(15) 0.0055(18) -0.0117(19)
O9B 0.0244(18) 0.0202(16) 0.0247(17) 0.0007(13) 0.0024(14) 0.0039(14)
O10A 0.044(2) 0.0255(18) 0.0160(17) 0.0107(14) -0.0047(15) -0.0015(16)
O10B 0.038(2) 0.0104(14) 0.0176(16) -0.0020(12) 0.0065(14) 0.0019(13)
O11A 0.067(3) 0.027(2) 0.120(5) -0.003(3) 0.011(3) -0.003(2)
O11B 0.057(2) 0.0094(15) 0.0285(19) 0.0053(13) 0.0125(17) 0.0051(15)
O12A 0.112(5) 0.060(3) 0.042(3) 0.032(2) 0.024(3) 0.022(3)
O12B 0.052(2) 0.0178(17) 0.0221(18) -0.0024(14) 0.0122(16) -0.0059(16)
N4A 0.048(3) 0.0144(19) 0.0082(18) -0.0007(14) -0.0035(17) 0.0045(18)
N4B 0.0197(19) 0.0071(15) 0.0136(17) -0.0005(13) 0.0060(14) 0.0018(13)
N5A 0.044(3) 0.024(2) 0.0089(18) 0.0005(15) -0.0014(17) -0.0042(19)
N5B 0.0176(18) 0.0091(16) 0.0122(17) 0.0053(13) 0.0045(14) 0.0019(13)
N6A 0.042(3) 0.0152(19) 0.0150(19) -0.0002(15) -0.0001(17) 0.0044(17)
N6B 0.027(2) 0.0091(17) 0.0170(18) -0.0029(14) 0.0061(15) 0.0039(15)
C6DA 0.018(2) 0.0086(19) 0.015(2) 0.0021(15) 0.0016(16) -0.0017(16)
C15 0.014(2) 0.0108(19) 0.019(2) 0.0030(16) 0.0070(16) -0.0021(16)
C16 0.023(2) 0.014(2) 0.019(2) 0.0040(17) 0.0087(18) 0.0024(17)
C17 0.025(2) 0.021(2) 0.018(2) 0.0075(18) 0.0096(19) 0.0002(19)
C18 0.023(2) 0.012(2) 0.022(2) 0.0089(17) 0.0028(18) -0.0008(17)
C19 0.019(2) 0.0079(18) 0.022(2) 0.0058(16) 0.0047(17) -0.0012(16)
C20 0.038(3) 0.009(2) 0.023(2) 0.0019(17) 0.001(2) 0.0034(19)
C21 0.016(6) 0.011(3) 0.016(2) -0.005(2) -0.001(5) -0.004(4)
C22 0.037(5) 0.011(3) 0.024(3) -0.001(2) 0.005(4) 0.008(4)
C23 0.049(5) 0.016(3) 0.026(3) -0.005(3) 0.011(4) 0.014(3)
C24 0.047(5) 0.023(3) 0.011(3) 0.000(2) 0.001(3) 0.006(3)
C25 0.025(5) 0.012(3) 0.013(3) 0.002(2) 0.003(3) -0.003(3)
C26 0.013(5) 0.010(3) 0.017(3) 0.000(2) 0.006(4) -0.004(4)
C27 0.022(2) 0.0091(19) 0.018(2) 0.0009(16) 0.0022(17) 0.0004(16)
C28 0.016(6) 0.011(3) 0.016(2) -0.005(2) -0.001(5) -0.004(4)
C29 0.037(5) 0.011(3) 0.024(3) -0.001(2) 0.005(4) 0.008(4)
C30 0.049(5) 0.016(3) 0.026(3) -0.005(3) 0.011(4) 0.014(3)
C31 0.047(5) 0.023(3) 0.011(3) 0.000(2) 0.001(3) 0.006(3)
C31A 0.042(3) 0.044(3) 0.031(3) 0.002(3) 0.000(3) 0.013(3)
C31B 0.025(2) 0.015(2) 0.015(2) 0.0007(16) 0.0119(18) -0.0004(17)
C32 0.025(5) 0.012(3) 0.013(3) 0.002(2) 0.003(3) -0.003(3)
C32A 0.044(3) 0.025(2) 0.014(2) -0.0035(19) -0.003(2) 0.009(2)
C32B 0.014(2) 0.0120(19) 0.0096(19) 0.0016(15) -0.0003(15) 0.0012(15)
C33 0.013(5) 0.010(3) 0.017(3) 0.000(2) 0.006(4) -0.004(4)
C33A 0.052(3) 0.017(2) 0.014(2) -0.0033(18) -0.005(2) 0.008(2)
C33B 0.018(2) 0.0111(19) 0.0087(19) 0.0023(15) 0.0022(16) -0.0008(16)
C34A 0.060(4) 0.021(3) 0.013(2) -0.0052(19) -0.008(2) 0.012(2)
C34B 0.018(2) 0.0118(19) 0.0102(19) -0.0001(15) 0.0049(16) 0.0011(16)
C35A 0.073(4) 0.016(2) 0.007(2) -0.0032(17) -0.002(2) 0.014(2)
C35B 0.021(2) 0.0101(19) 0.011(2) 0.0026(15) -0.0012(16) -0.0003(16)
C36A 0.074(4) 0.011(2) 0.013(2) -0.0006(17) 0.010(2) 0.002(2)
C36B 0.020(2) 0.0110(19) 0.017(2) -0.0010(16) 0.0091(17) -0.0025(16)
C37A 0.061(4) 0.009(2) 0.013(2) -0.0028(17) 0.004(2) 0.000(2)
C37B 0.018(2) 0.0132(19) 0.011(2) -0.0022(15) 0.0056(16) -0.0015(16)
C38A 0.056(4) 0.015(2) 0.013(2) -0.0029(18) 0.005(2) -0.003(2)
C38B 0.020(2) 0.017(2) 0.016(2) -0.0027(17) 0.0067(17) 0.0047(17)
C39A 0.068(4) 0.029(3) 0.044(4) 0.002(3) 0.021(3) -0.009(3)
C39B 0.034(3) 0.019(2) 0.039(3) -0.007(2) 0.023(2) -0.004(2)
C40A 0.043(3) 0.025(3) 0.019(2) 0.001(2) 0.004(2) -0.009(2)
C40B 0.025(2) 0.0080(19) 0.027(2) -0.0025(17) 0.0144(19) 0.0009(17)
C41A 0.050(3) 0.019(2) 0.018(2) -0.0004(19) 0.001(2) -0.006(2)
C41B 0.029(3) 0.0112(19) 0.022(2) -0.0003(17) 0.0164(19) -0.0040(18)
C42A 0.049(3) 0.026(3) 0.017(2) -0.001(2) -0.006(2) -0.003(2)
C42B 0.040(3) 0.015(2) 0.028(3) -0.0027(19) 0.021(2) -0.004(2)
C43A 0.046(4) 0.038(3) 0.028(3) -0.007(2) -0.002(2) 0.001(3)
C43B 0.037(3) 0.019(2) 0.047(3) -0.009(2) 0.029(3) -0.004(2)
C44A 0.043(3) 0.043(3) 0.030(3) -0.007(3) 0.003(3) -0.004(3)
C44B 0.032(3) 0.023(3) 0.049(3) -0.001(2) 0.022(3) 0.006(2)
C45A 0.044(3) 0.036(3) 0.022(3) -0.005(2) 0.000(2) -0.009(3)
C45B 0.027(3) 0.022(2) 0.034(3) -0.002(2) 0.010(2) 0.004(2)
C46A 0.044(4) 0.080(5) 0.028(3) -0.010(3) 0.006(3) -0.005(3)
C46B 0.035(3) 0.046(3) 0.038(3) -0.004(3) 0.003(3) 0.016(3)
C47A 0.054(4) 0.062(4) 0.038(4) -0.010(3) -0.008(3) 0.016(3)
C47B 0.059(4) 0.027(3) 0.058(4) -0.010(3) 0.037(3) 0.006(3)
C48A 0.050(4) 0.033(3) 0.020(3) -0.003(2) 0.002(2) -0.002(3)
C48B 0.034(3) 0.024(2) 0.016(2) 0.0004(18) 0.0080(19) 0.002(2)
C49A 0.031(3) 0.024(2) 0.013(2) 0.0000(18) -0.0026(19) 0.007(2)
C49B 0.022(2) 0.0081(18) 0.0108(19) -0.0009(15) 0.0075(16) -0.0016(16)
C50A 0.038(3) 0.025(3) 0.025(3) -0.004(2) 0.005(2) 0.002(2)
C50B 0.023(2) 0.012(2) 0.018(2) 0.0033(16) 0.0066(18) 0.0008(17)
C51A 0.036(3) 0.024(3) 0.040(3) -0.002(2) 0.008(2) 0.000(2)
C51B 0.018(2) 0.024(2) 0.024(2) 0.0040(19) 0.0094(19) -0.0044(19)
C52A 0.039(3) 0.033(3) 0.032(3) 0.010(2) 0.009(2) 0.006(2)
C52B 0.032(3) 0.016(2) 0.018(2) 0.0012(17) 0.0090(19) -0.0063(19)
C53A 0.047(3) 0.042(3) 0.020(3) 0.001(2) 0.008(2) 0.007(3)
C53B 0.031(3) 0.0081(18) 0.015(2) 0.0007(16) 0.0051(18) 0.0018(17)
C54A 0.044(3) 0.032(3) 0.016(2) -0.005(2) 0.003(2) 0.004(2)
C54B 0.024(2) 0.0082(18) 0.0107(19) -0.0016(15) 0.0036(17) 0.0012(16)
C55A 0.090(6) 0.043(4) 0.031(3) -0.015(3) 0.020(3) -0.010(4)
C55B 0.028(3) 0.018(2) 0.018(2) 0.0080(18) -0.0001(19) -0.0016(19)
C56A 0.051(4) 0.046(4) 0.051(4) 0.014(3) 0.017(3) 0.003(3)
C56B 0.038(3) 0.023(3) 0.038(3) 0.013(2) 0.014(2) -0.005(2)
C57A 0.069(4) 0.029(3) 0.034(3) -0.014(2) 0.019(3) -0.016(3)
C57B 0.017(2) 0.026(2) 0.029(3) 0.009(2) 0.0036(19) 0.0025(19)
C58A 0.040(3) 0.043(3) 0.036(3) -0.013(3) 0.012(3) -0.007(3)
C58B 0.046(3) 0.018(2) 0.033(3) -0.004(2) 0.012(2) -0.006(2)
C59A 0.062(4) 0.043(4) 0.037(3) 0.011(3) 0.004(3) 0.017(3)
C59B 0.026(3) 0.027(3) 0.020(2) 0.0064(19) -0.0001(19) 0.007(2)
Cl1S 0.0856(15) 0.0422(10) 0.0978(16) -0.0089(10) 0.0410(12) 0.0105(9)
Cl2S 0.0601(12) 0.0775(14) 0.0911(15) -0.0478(12) 0.0312(11) -0.0221(10)
S1A 0.0482(9) 0.0214(6) 0.0425(8) 0.0004(6) 0.0151(7) -0.0149(6)
S1B 0.0353(7) 0.0214(6) 0.0266(6) 0.0101(5) 0.0040(5) -0.0004(5)
S2A 0.0658(12) 0.0545(11) 0.0456(10) 0.0207(8) -0.0172(9) -0.0237(9)
S2B 0.0266(6) 0.0230(6) 0.0174(5) 0.0004(4) 0.0053(5) -0.0012(5)
F1A 0.115(4) 0.128(5) 0.052(3) -0.006(3) -0.013(3) -0.047(4)
F1B 0.0266(17) 0.055(2) 0.054(2) -0.0077(17) 0.0197(15) -0.0010(15)
F2A 0.122(5) 0.169(6) 0.081(4) 0.078(4) -0.060(3) -0.083(5)
F2B 0.079(3) 0.123(4) 0.029(2) -0.023(2) 0.0125(19) 0.032(3)
F3A 0.077(3) 0.091(4) 0.085(3) 0.026(3) -0.008(3) -0.041(3)
F3B 0.043(2) 0.033(2) 0.121(4) -0.035(2) 0.025(2) -0.0064(16)
F4A 0.174(10) 0.043(5) 0.041(4) 0.000(3) 0.026(5) -0.039(5)
F4B 0.042(2) 0.059(2) 0.056(2) 0.0118(19) 0.0071(18) -0.0010(18)
F5A 0.138(10) 0.047(4) 0.127(9) -0.018(6) 0.088(8) -0.003(5)
F5B 0.067(3) 0.041(2) 0.084(3) 0.015(2) 0.018(2) 0.025(2)
F6A 0.136(7) 0.027(3) 0.073(5) -0.023(3) 0.061(5) -0.039(4)
F6B 0.063(3) 0.080(3) 0.039(2) 0.005(2) 0.0180(19) 0.021(2)
F7A 0.174(10) 0.043(5) 0.041(4) 0.000(3) 0.026(5) -0.039(5)
F8A 0.138(10) 0.047(4) 0.127(9) -0.018(6) 0.088(8) -0.003(5)
F9A 0.136(7) 0.027(3) 0.073(5) -0.023(3) 0.061(5) -0.039(4)
O1A 0.038(2) 0.0124(16) 0.045(2) 0.0018(15) 0.0141(17) -0.0049(14)
O1B 0.041(2) 0.0244(18) 0.0209(17) 0.0071(14) -0.0010(15) 0.0014(16)
O2A 0.056(4) 0.086(5) 0.186(8) -0.009(5) -0.020(4) -0.038(3)
O2B 0.056(3) 0.039(2) 0.028(2) 0.0191(17) 0.0075(18) 0.0009(19)
O3A 0.150(6) 0.032(3) 0.079(4) 0.026(3) -0.025(4) -0.028(3)
O3B 0.051(3) 0.024(2) 0.055(3) -0.0020(18) -0.003(2) -0.0024(18)
O4A 0.062(3) 0.068(3) 0.031(2) 0.004(2) -0.002(2) -0.008(3)
O4B 0.0323(19) 0.0183(16) 0.0213(17) -0.0002(13) 0.0047(14) -0.0010(14)
O5A 0.116(5) 0.076(4) 0.060(3) 0.014(3) -0.002(3) -0.049(4)
O5B 0.0274(19) 0.038(2) 0.0298(19) -0.0009(16) 0.0044(15) 0.0032(16)
O6A 0.082(4) 0.043(3) 0.060(3) -0.012(2) -0.019(3) 0.008(3)
O6B 0.049(2) 0.030(2) 0.031(2) 0.0090(16) 0.0133(18) -0.0081(18)
N1A 0.023(2) 0.0127(17) 0.0201(19) 0.0027(14) 0.0070(16) -0.0014(15)
N1B 0.027(2) 0.0129(18) 0.022(2) -0.0001(15) 0.0060(16) 0.0019(15)
N2A 0.0158(19) 0.0171(18) 0.0199(19) 0.0029(15) 0.0029(15) -0.0010(15)
N2B 0.031(2) 0.0183(19) 0.0145(19) 0.0029(15) -0.0012(16) -0.0029(16)
N3A 0.034(2) 0.0094(17) 0.034(2) -0.0037(16) 0.0142(19) -0.0036(16)
N3B 0.032(2) 0.0186(19) 0.020(2) 0.0009(16) 0.0028(17) -0.0016(17)
C1 0.033(3) 0.015(2) 0.024(2) -0.0001(19) -0.005(2) 0.000(2)
C1A 0.041(3) 0.019(2) 0.035(3) -0.007(2) 0.023(2) -0.009(2)
C1B 0.034(3) 0.031(3) 0.038(3) 0.006(2) 0.002(2) -0.002(2)
C2 0.066(4) 0.022(3) 0.021(3) -0.002(2) -0.006(3) 0.011(3)
C2A 0.028(3) 0.014(2) 0.018(2) -0.0003(17) 0.0079(19) -0.0018(18)
C2B 0.032(3) 0.020(2) 0.025(3) -0.0007(19) 0.001(2) 0.001(2)
C3 0.057(4) 0.015(2) 0.032(3) -0.005(2) -0.005(3) 0.011(2)
C3A 0.023(2) 0.012(2) 0.016(2) 0.0002(16) 0.0028(17) -0.0013(17)
C3B 0.029(3) 0.017(2) 0.021(2) -0.0031(18) 0.0038(19) -0.0003(19)
C4 0.041(3) 0.011(2) 0.032(3) -0.0003(19) -0.004(2) 0.002(2)
C4A 0.023(2) 0.015(2) 0.018(2) 0.0039(17) 0.0046(18) -0.0017(18)
C4B 0.029(3) 0.018(2) 0.026(3) 0.0015(19) -0.001(2) 0.0027(19)
C5 0.018(2) 0.015(2) 0.025(2) 0.0021(18) -0.0023(18) 0.0001(17)
C5A 0.028(3) 0.014(2) 0.018(2) 0.0016(17) -0.0065(19) -0.0005(18)
C5B 0.042(3) 0.011(2) 0.015(2) -0.0018(17) -0.002(2) 0.0038(19)
C5S 0.068(4) 0.029(3) 0.049(4) -0.003(3) 0.030(3) -0.006(3)
C6 0.017(2) 0.013(2) 0.032(3) 0.0091(18) 0.0024(19) 0.0030(17)
C6A 0.029(3) 0.014(2) 0.020(2) 0.0013(17) 0.0037(19) 0.0040(18)
C6B 0.035(3) 0.0081(19) 0.014(2) -0.0034(16) 0.0040(19) 0.0009(18)
C7 0.019(2) 0.011(2) 0.030(3) 0.0071(18) 0.0026(19) 0.0024(17)
C7A 0.021(2) 0.015(2) 0.014(2) 0.0007(16) -0.0005(17) 0.0000(17)
C7B 0.029(2) 0.014(2) 0.0087(19) -0.0035(16) 0.0036(17) -0.0004(18)
C8 0.033(3) 0.014(2) 0.031(3) 0.0109(19) 0.007(2) 0.0040(19)
C8A 0.020(2) 0.016(2) 0.016(2) 0.0025(17) 0.0004(17) 0.0025(17)
C8B 0.025(2) 0.017(2) 0.014(2) -0.0043(17) 0.0037(18) 0.0015(18)
C9 0.047(3) 0.027(3) 0.021(3) 0.009(2) 0.009(2) 0.005(2)
C9A 0.032(3) 0.021(2) 0.024(2) 0.0013(19) 0.012(2) 0.001(2)
C9B 0.039(3) 0.021(2) 0.032(3) 0.007(2) 0.010(2) 0.002(2)
C10 0.035(3) 0.016(2) 0.027(3) 0.0049(19) 0.010(2) 0.002(2)
C10A 0.037(3) 0.018(2) 0.063(4) -0.016(2) 0.032(3) -0.010(2)
C10B 0.034(3) 0.017(2) 0.027(3) 0.0055(19) -0.006(2) -0.007(2)
C11 0.026(2) 0.014(2) 0.020(2) 0.0033(17) 0.0050(19) 0.0040(18)
C11A 0.028(3) 0.030(3) 0.093(5) -0.031(3) 0.022(3) -0.006(2)
C11B 0.055(4) 0.016(2) 0.025(3) 0.005(2) -0.008(2) -0.003(2)
C12 0.022(2) 0.012(2) 0.024(2) 0.0062(17) 0.0031(19) 0.0012(17)
C12A 0.043(4) 0.046(4) 0.165(10) -0.055(5) 0.030(5) -0.002(3)
C12B 0.071(5) 0.037(3) 0.028(3) 0.006(3) -0.025(3) -0.010(3)
C13 0.017(2) 0.0099(19) 0.028(2) 0.0055(17) 0.0026(18) 0.0009(16)
C13A 0.067(6) 0.070(6) 0.145(9) -0.082(6) 0.059(6) -0.026(5)
C13B 0.047(4) 0.044(4) 0.064(5) 0.001(3) -0.020(3) 0.007(3)
C14 0.023(2) 0.0091(19) 0.027(2) 0.0034(17) -0.0002(19) -0.0026(17)
C14A 0.075(6) 0.067(5) 0.106(7) -0.056(5) 0.065(5) -0.031(5)
C14B 0.037(4) 0.040(3) 0.064(4) -0.004(3) -0.012(3) 0.008(3)
C15A 0.081(5) 0.034(3) 0.063(4) -0.029(3) 0.056(4) -0.032(3)
C15B 0.029(3) 0.028(3) 0.046(3) 0.001(2) -0.004(2) 0.001(2)
C16A 0.127(7) 0.040(4) 0.028(3) -0.001(3) 0.029(4) -0.017(4)
C16B 0.032(3) 0.057(4) 0.055(4) -0.010(3) 0.011(3) 0.004(3)
C17A 0.119(9) 0.109(9) 0.227(15) -0.116(10) 0.084(10) -0.006(7)
C17B 0.068(6) 0.099(7) 0.096(7) -0.009(6) -0.041(5) 0.020(5)
C18A 0.027(3) 0.028(3) 0.107(6) -0.007(3) 0.001(3) 0.004(2)
C18B 0.084(5) 0.033(3) 0.014(3) 0.006(2) -0.003(3) -0.010(3)
C19A 0.019(2) 0.019(2) 0.024(2) -0.0024(18) 0.0083(18) -0.0036(18)
C19B 0.030(3) 0.020(2) 0.027(3) 0.0065(19) 0.006(2) -0.002(2)
C20A 0.022(2) 0.031(3) 0.026(3) -0.004(2) 0.009(2) -0.003(2)
C20B 0.026(3) 0.025(2) 0.026(3) 0.003(2) 0.000(2) 0.000(2)
C21A 0.024(3) 0.035(3) 0.040(3) -0.010(2) 0.011(2) -0.010(2)
C21B 0.032(3) 0.022(2) 0.030(3) 0.006(2) 0.003(2) -0.003(2)
C22A 0.040(3) 0.019(2) 0.050(3) -0.008(2) 0.029(3) -0.012(2)
C22B 0.029(3) 0.034(3) 0.027(3) 0.012(2) 0.005(2) -0.001(2)
C23A 0.038(3) 0.018(2) 0.037(3) 0.006(2) 0.019(2) -0.001(2)
C23B 0.043(3) 0.035(3) 0.023(3) 0.006(2) 0.009(2) 0.004(2)
C24A 0.029(3) 0.014(2) 0.024(2) 0.0035(18) 0.010(2) -0.0008(18)
C24B 0.039(3) 0.028(3) 0.029(3) 0.004(2) 0.006(2) 0.004(2)
C25A 0.029(3) 0.023(2) 0.023(2) 0.0066(19) 0.004(2) 0.003(2)
C25B 0.068(4) 0.030(3) 0.035(3) -0.003(2) 0.020(3) -0.007(3)
C26A 0.058(4) 0.029(3) 0.088(5) 0.002(3) 0.043(4) -0.014(3)
C26B 0.041(3) 0.041(3) 0.044(3) 0.013(3) 0.012(3) -0.006(3)
C27A 0.021(3) 0.054(4) 0.040(3) 0.003(3) 0.002(2) -0.002(3)
C27B 0.035(3) 0.025(3) 0.034(3) -0.002(2) 0.011(2) -0.004(2)
C28A 0.133(8) 0.055(5) 0.032(4) 0.002(3) -0.002(4) -0.040(5)
C28B 0.046(4) 0.035(3) 0.034(3) 0.008(2) 0.003(3) 0.006(3)
C29A 0.058(7) 0.025(5) 0.074(8) -0.008(5) 0.039(7) -0.028(5)
C29B 0.024(3) 0.044(3) 0.035(3) -0.014(2) 0.014(2) 0.001(2)
C30A 0.058(7) 0.025(5) 0.074(8) -0.008(5) 0.039(7) -0.028(5)
O01S_14 0.066(3) 0.055(3) 0.057(3) 0.012(2) 0.026(3) 0.002(2)
C01S_14 0.030(3) 0.090(5) 0.037(3) -0.010(3) 0.016(3) -0.010(3)
C02S_14 0.062(5) 0.069(6) 0.103(7) 0.016(5) 0.028(5) 0.025(4)
C03S_14 0.083(6) 0.079(6) 0.084(6) 0.011(5) 0.039(5) -0.003(5)
C04S_14 0.081(6) 0.092(7) 0.133(9) 0.055(7) 0.064(6) 0.021(5)
O01S_10 0.062(3) 0.072(3) 0.059(3) -0.009(3) 0.003(2) 0.003(3)
C01S_10 0.074(6) 0.125(9) 0.081(5) -0.009(5) 0.013(4) -0.021(6)
C02S_10 0.062(5) 0.084(6) 0.076(5) -0.016(4) 0.020(4) -0.008(4)
C03S_10 0.081(5) 0.048(4) 0.050(4) -0.012(3) 0.007(3) 0.022(3)
C04S_10 0.126(7) 0.060(5) 0.063(5) -0.003(4) 0.012(5) 0.006(5)

loop_
_atom_type_symbol
_atom_type_description
_atom_type_scat_dispersion_real
_atom_type_scat_dispersion_imag
_atom_type_scat_source
C C 0.0033 0.0016 'International Tables Vol C Tables 4.2.6.8 and 6.1.1.4'
H H 0.0000 0.0000 'International Tables Vol C Tables 4.2.6.8 and 6.1.1.4'
Cl Cl 0.1484 0.1585 'International Tables Vol C Tables 4.2.6.8 and 6.1.1.4'
F F 0.0171 0.0103 'International Tables Vol C Tables 4.2.6.8 and 6.1.1.4'
N N 0.0061 0.0033 'International Tables Vol C Tables 4.2.6.8 and 6.1.1.4'
O O 0.0106 0.0060 'International Tables Vol C Tables 4.2.6.8 and 6.1.1.4'
S S 0.1246 0.1234 'International Tables Vol C Tables 4.2.6.8 and 6.1.1.4'
Zn Zn 0.2839 1.4301 'International Tables Vol C Tables 4.2.6.8 and 6.1.1.4'

loop_
_geom_angle_atom_site_label_1
_geom_angle_atom_site_label_2
_geom_angle_atom_site_label_3
_geom_angle
O1A Zn1A O4A 114.93(19)
O1A Zn1A N1A 146.28(15)
O1A Zn1A N2A 106.03(15)
O1A Zn1A N3A 91.82(15)
O4A Zn1A N1A 97.98(18)
O4A Zn1A N2A 96.85(17)
O4A Zn1A N3A 97.51(18)
N1A Zn1A N2A 75.56(14)
N1A Zn1A N3A 76.08(14)
N2A Zn1A N3A 149.66(14)
O1B Zn1B O4B 108.95(14)
O1B Zn1B N1B 149.44(15)
O1B Zn1B N2B 93.43(15)
O1B Zn1B N3B 102.84(15)
O4B Zn1B N1B 101.05(14)
O4B Zn1B N2B 99.64(14)
O4B Zn1B N3B 102.04(14)
N1B Zn1B N2B 75.58(15)
N1B Zn1B N3B 75.80(15)
N2B Zn1B N3B 146.80(15)
O7A Zn2A N4A 101.21(14)
O7A Zn2A N5A 98.93(15)
O7A Zn2A N6A 103.33(14)
O10A Zn2A O7A 109.30(15)
O10A Zn2A N4A 148.95(15)
O10A Zn2A N5A 93.26(15)
O10A Zn2A N6A 102.40(15)
N4A Zn2A N5A 76.14(17)
N4A Zn2A N6A 75.29(17)
N5A Zn2A N6A 146.56(15)
O7B Zn2B N4B 100.61(13)
O7B Zn2B N5B 100.73(12)
O7B Zn2B N6B 98.93(13)
O10B Zn2B O7B 108.80(13)
O10B Zn2B N4B 150.57(14)
O10B Zn2B N5B 97.48(13)
O10B Zn2B N6B 100.70(13)
N4B Zn2B N5B 75.41(13)
N4B Zn2B N6B 75.33(13)
N5B Zn2B N6B 147.19(13)
O7A S3A C58A 101.2(2)
O8A S3A O7A 113.4(2)
O8A S3A O9A 116.8(2)
O8A S3A C58A 106.2(2)
O9A S3A O7A 113.7(2)
O9A S3A C58A 103.3(3)
O7B S3B C59B 102.7(2)
O8B S3B O7B 113.93(19)
O8B S3B C59B 102.9(2)
O9B S3B O7B 113.74(19)
O9B S3B O8B 117.1(2)
O9B S3B C59B 104.1(2)
O10A S4A C59A 102.1(3)
O11A S4A O10A 113.5(3)
O11A S4A O12A 118.5(4)
O11A S4A C59A 105.4(3)
O12A S4A O10A 110.8(3)
O12A S4A C59A 104.6(3)
O10B S4B C58B 102.1(2)
O11B S4B O10B 112.4(2)
O11B S4B O12B 117.6(2)
O11B S4B C58B 104.1(2)
O12B S4B O10B 113.30(19)
O12B S4B C58B 105.3(2)
S3A O7A Zn2A 127.7(2)
S3B O7B Zn2B 135.00(19)
S4A O10A Zn2A 139.1(2)
S4B O10B Zn2B 129.7(2)
C33A N4A Zn2A 118.5(3)
C37A N4A Zn2A 117.9(4)
C37A N4A C33A 122.6(4)
C33B N4B Zn2B 116.2(3)
C37B N4B Zn2B 117.8(3)
C37B N4B C33B 121.0(4)
C38A N5A Zn2A 114.2(4)
C38A N5A C40A 120.8(5)
C40A N5A Zn2A 124.9(3)
C32B N5B Zn2B 114.7(3)
C32B N5B C49B 121.0(3)
C49B N5B Zn2B 124.3(3)
C32A N6A Zn2A 114.5(4)
C32A N6A C49A 118.2(5)
C49A N6A Zn2A 127.3(3)
C38B N6B Zn2B 114.0(3)
C38B N6B C40B 118.8(4)
C40B N6B Zn2B 127.2(3)
C15 C6DA C19 117.7(4)
C27 C6DA C15 124.3(4)
C27 C6DA C19 118.0(4)
C6DA C15 C35B 124.5(4)
C16 C15 C6DA 119.1(4)
C16 C15 C35B 116.1(4)
C15 C16 H16 118.8
C15 C16 C17 122.5(4)
C17 C16 H16 118.8
C16 C17 H17 120.2
C18 C17 C16 119.6(4)
C18 C17 H17 120.2
C17 C18 H18 119.1
C17 C18 C19 121.7(4)
C19 C18 H18 119.1
C18 C19 C6DA 119.2(4)
C20 C19 C6DA 119.4(4)
C20 C19 C18 121.4(4)
C19 C20 H20 118.6
C19 C20 H20A 120.1
C19 C20 C28 122.8(6)
C21 C20 C19 119.8(14)
C21 C20 H20A 120.1
C28 C20 H20 118.6
C20 C21 C22 120(3)
C20 C21 C26 117(3)
C22 C21 C26 123(3)
C21 C22 H22 119.9
C23 C22 C21 120(2)
C23 C22 H22 119.9
C22 C23 H23 120.4
C22 C23 C24 119.2(16)
C24 C23 H23 120.4
C23 C24 H24 119.6
C25 C24 C23 120.9(17)
C25 C24 H24 119.6
C24 C25 C26 122(2)
C24 C25 C35A 113.9(15)
C26 C25 C35A 123.2(18)
C21 C26 C25 114(3)
C27 C26 C21 123(3)
C27 C26 C25 121(2)
C6DA C27 H27 118.8
C6DA C27 H27A 121.0
C6DA C27 C33 122.4(5)
C26 C27 C6DA 118.0(13)
C26 C27 H27A 121.0
C33 C27 H27 118.8
C20 C28 C29 122.7(9)
C20 C28 C33 118.8(9)
C29 C28 C33 118.2(9)
C28 C29 H29 119.6
C30 C29 C28 120.8(7)
C30 C29 H29 119.6
C29 C30 H30 119.8
C29 C30 C31 120.3(6)
C31 C30 H30 119.8
C30 C31 H31 119.2
C32 C31 C30 121.6(6)
C32 C31 H31 119.2
H31A C31A H31B 109.5
H31A C31A H31C 109.5
H31B C31A H31C 109.5
C32A C31A H31A 109.5
C32A C31A H31B 109.5
C32A C31A H31C 109.5
H31D C31B H31E 109.5
H31D C31B H31F 109.5
H31E C31B H31F 109.5
C32B C31B H31D 109.5
C32B C31B H31E 109.5
C32B C31B H31F 109.5
C31 C32 C33 120.1(7)
C31 C32 C35A 118.8(6)
C33 C32 C35A 120.8(7)
N6A C32A C31A 125.3(5)
N6A C32A C33A 115.3(5)
C33A C32A C31A 119.3(4)
N5B C32B C31B 127.0(4)
N5B C32B C33B 114.6(4)
C31B C32B C33B 118.4(4)
C27 C33 C28 117.7(8)
C32 C33 C27 123.6(8)
C32 C33 C28 118.7(9)
N4A C33A C32A 113.9(4)
N4A C33A C34A 120.2(5)
C34A C33A C32A 125.8(5)
N4B C33B C32B 113.1(3)
N4B C33B C34B 121.9(4)
C34B C33B C32B 125.0(4)
C33A C34A H34A 120.7
C35A C34A C33A 118.6(6)
C35A C34A H34A 120.7
C33B C34B H34B 121.1
C33B C34B C35B 117.8(4)
C35B C34B H34B 121.1
C34A C35A C25 137.0(9)
C34A C35A C32 115.0(6)
C34A C35A C36A 120.2(5)
C36A C35A C25 102.8(8)
C36A C35A C32 124.5(5)
C34B C35B C15 122.1(4)
C36B C35B C15 118.8(4)
C36B C35B C34B 118.6(4)
C35A C36A H36A 120.4
C35A C36A C37A 119.3(5)
C37A C36A H36A 120.4
C35B C36B H36B 120.4
C37B C36B C35B 119.1(4)
C37B C36B H36B 120.4
N4A C37A C36A 119.1(5)
N4A C37A C38A 114.2(4)
C36A C37A C38A 126.6(5)
N4B C37B C36B 121.0(4)
N4B C37B C38B 113.0(4)
C36B C37B C38B 125.8(4)
N5A C38A C37A 115.4(5)
N5A C38A C39A 125.4(5)
C39A C38A C37A 119.2(5)
N6B C38B C37B 115.9(4)
N6B C38B C39B 125.9(4)
C39B C38B C37B 118.2(4)
C38A C39A H39A 109.5
C38A C39A H39B 109.5
C38A C39A H39C 109.5
H39A C39A H39B 109.5
H39A C39A H39C 109.5
H39B C39A H39C 109.5
C38B C39B H39D 109.5
C38B C39B H39E 109.5
C38B C39B H39F 109.5
H39D C39B H39E 109.5
H39D C39B H39F 109.5
H39E C39B H39F 109.5
C41A C40A N5A 117.7(5)
C45A C40A N5A 121.2(4)
C45A C40A C41A 121.0(5)
C41B C40B N6B 118.0(4)
C45B C40B N6B 119.5(4)
C45B C40B C41B 122.5(4)
C40A C41A C48A 120.9(5)
C42A C41A C40A 117.9(5)
C42A C41A C48A 121.2(5)
C40B C41B C42B 117.4(4)
C40B C41B C48B 121.4(4)
C42B C41B C48B 121.2(4)
C41A C42A H42A 118.4
C41A C42A C43A 123.3(5)
C43A C42A H42A 118.4
C41B C42B H42B 119.0
C43B C42B C41B 122.1(5)
C43B C42B H42B 119.0
C42A C43A C47A 121.8(5)
C44A C43A C42A 116.8(5)
C44A C43A C47A 121.4(6)
C42B C43B C47B 120.5(5)
C44B C43B C42B 118.3(4)
C44B C43B C47B 121.2(5)
C43A C44A H44A 118.8
C43A C44A C45A 122.4(6)
C45A C44A H44A 118.8
C43B C44B H44B 119.0
C43B C44B C45B 122.1(5)
C45B C44B H44B 119.0
C40A C45A C44A 118.7(5)
C40A C45A C46A 122.5(5)
C44A C45A C46A 118.8(6)
C40B C45B C44B 117.6(5)
C40B C45B C46B 121.1(4)
C44B C45B C46B 121.2(5)
C45A C46A H46A 109.5
C45A C46A H46B 109.5
C45A C46A H46C 109.5
H46A C46A H46B 109.5
H46A C46A H46C 109.5
H46B C46A H46C 109.5
C45B C46B H46D 109.5
C45B C46B H46E 109.5
C45B C46B H46F 109.5
H46D C46B H46E 109.5
H46D C46B H46F 109.5
H46E C46B H46F 109.5
C43A C47A H47A 109.5
C43A C47A H47B 109.5
C43A C47A H47C 109.5
H47A C47A H47B 109.5
H47A C47A H47C 109.5
H47B C47A H47C 109.5
C43B C47B H47D 109.5
C43B C47B H47E 109.5
C43B C47B H47F 109.5
H47D C47B H47E 109.5
H47D C47B H47F 109.5
H47E C47B H47F 109.5
C41A C48A H48A 109.5
C41A C48A H48B 109.5
C41A C48A H48C 109.5
H48A C48A H48B 109.5
H48A C48A H48C 109.5
H48B C48A H48C 109.5
C41B C48B H48D 109.5
C41B C48B H48E 109.5
C41B C48B H48F 109.5
H48D C48B H48E 109.5
H48D C48B H48F 109.5
H48E C48B H48F 109.5
C50A C49A N6A 120.0(4)
C50A C49A C54A 121.7(5)
C54A C49A N6A 118.3(4)
C50B C49B N5B 121.4(4)
C50B C49B C54B 121.6(4)
C54B C49B N5B 116.9(4)
C49A C50A C57A 120.7(5)
C51A C50A C49A 117.0(5)
C51A C50A C57A 122.3(5)
C49B C50B C51B 118.0(4)
C49B C50B C57B 123.4(4)
C51B C50B C57B 118.7(4)
C50A C51A H51A 118.3
C52A C51A C50A 123.4(5)
C52A C51A H51A 118.3
C50B C51B H51B 119.0
C52B C51B C50B 122.0(4)
C52B C51B H51B 119.0
C51A C52A C53A 117.9(5)
C51A C52A C56A 121.9(5)
C53A C52A C56A 120.3(5)
C51B C52B C56B 120.5(4)
C53B C52B C51B 118.4(4)
C53B C52B C56B 121.1(4)
C52A C53A H53A 119.1
C52A C53A C54A 121.7(5)
C54A C53A H53A 119.1
C52B C53B H53B 118.9
C52B C53B C54B 122.1(4)
C54B C53B H53B 118.9
C49A C54A C55A 120.5(5)
C53A C54A C49A 118.2(5)
C53A C54A C55A 121.2(5)
C49B C54B C55B 121.2(4)
C53B C54B C49B 117.9(4)
C53B C54B C55B 120.8(4)
C54A C55A H55A 109.5
C54A C55A H55B 109.5
C54A C55A H55C 109.5
H55A C55A H55B 109.5
H55A C55A H55C 109.5
H55B C55A H55C 109.5
C54B C55B H55D 109.5
C54B C55B H55E 109.5
C54B C55B H55F 109.5
H55D C55B H55E 109.5
H55D C55B H55F 109.5
H55E C55B H55F 109.5
C52A C56A H56A 109.5
C52A C56A H56B 109.5
C52A C56A H56C 109.5
H56A C56A H56B 109.5
H56A C56A H56C 109.5
H56B C56A H56C 109.5
C52B C56B H56D 109.5
C52B C56B H56E 109.5
C52B C56B H56F 109.5
H56D C56B H56E 109.5
H56D C56B H56F 109.5
H56E C56B H56F 109.5
C50A C57A H57A 109.5
C50A C57A H57B 109.5
C50A C57A H57C 109.5
H57A C57A H57B 109.5
H57A C57A H57C 109.5
H57B C57A H57C 109.5
C50B C57B H57D 109.5
C50B C57B H57E 109.5
C50B C57B H57F 109.5
H57D C57B H57E 109.5
H57D C57B H57F 109.5
H57E C57B H57F 109.5
F10A C58A S3A 112.0(4)
F10A C58A F11A 108.9(5)
F10A C58A F12A 107.2(5)
F11A C58A S3A 108.6(5)
F11A C58A F12A 108.4(5)
F12A C58A S3A 111.6(4)
F14B C58B S4B 111.4(4)
F14B C58B F15B 107.5(4)
F15B C58B S4B 109.5(4)
F16B C58B S4B 111.5(4)
F16B C58B F14B 108.3(4)
F16B C58B F15B 108.4(5)
F13A C59A S4A 110.5(5)
F13A C59A F14A 108.9(6)
F14A C59A S4A 109.1(5)
F15A C59A S4A 111.3(5)
F15A C59A F13A 108.5(6)
F15A C59A F14A 108.4(5)
F11B C59B S3B 111.7(3)
F11B C59B F13B 107.7(4)
F12B C59B S3B 110.1(3)
F12B C59B F11B 107.6(4)
F12B C59B F13B 108.1(4)
F13B C59B S3B 111.6(3)
O1A S1A C29A 106.0(4)
O1A S1A C30A 99.6(4)
O2A S1A O1A 113.6(3)
O2A S1A O3A 114.3(5)
O2A S1A C29A 91.2(7)
O2A S1A C30A 121.8(6)
O3A S1A O1A 114.0(3)
O3A S1A C29A 115.5(6)
O3A S1A C30A 91.2(6)
O1B S1B C28B 101.9(3)
O2B S1B O1B 111.4(2)
O2B S1B O3B 118.0(3)
O2B S1B C28B 105.0(3)
O3B S1B O1B 113.5(2)
O3B S1B C28B 105.0(3)
O4A S2A C28A 98.2(3)
O5A S2A O4A 116.0(4)
O5A S2A C28A 101.7(4)
O6A S2A O4A 115.8(3)
O6A S2A O5A 114.2(4)
O6A S2A C28A 108.1(4)
O4B S2B C29B 101.3(2)
O5B S2B O4B 113.3(2)
O5B S2B O6B 117.1(2)
O5B S2B C29B 105.6(2)
O6B S2B O4B 113.5(2)
O6B S2B C29B 103.6(3)
S1A O1A Zn1A 135.9(2)
S1B O1B Zn1B 134.2(2)
S2A O4A Zn1A 125.5(3)
S2B O4B Zn1B 126.8(2)
C3A N1A Zn1A 116.4(3)
C7A N1A Zn1A 117.0(3)
C7A N1A C3A 121.3(4)
C3B N1B Zn1B 118.0(3)
C7B N1B Zn1B 118.3(3)
C7B N1B C3B 122.3(4)
C8A N2A Zn1A 114.8(3)
C8A N2A C19A 122.1(4)
C19A N2A Zn1A 122.9(3)
C8B N2B Zn1B 114.3(3)
C8B N2B C10B 120.5(4)
C10B N2B Zn1B 125.1(3)
C2A N3A Zn1A 114.7(3)
C2A N3A C10A 119.9(4)
C10A N3A Zn1A 125.4(3)
C2B N3B Zn1B 113.3(3)
C2B N3B C19B 117.9(4)
C19B N3B Zn1B 128.9(3)
C2 C1 C5B 116.4(4)
C2 C1 C14 120.8(4)
C14 C1 C5B 122.8(4)
H1AA C1A H1AB 109.5
H1AA C1A H1AC 109.5
H1AB C1A H1AC 109.5
C2A C1A H1AA 109.5
C2A C1A H1AB 109.5
C2A C1A H1AC 109.5
H1BA C1B H1BB 109.5
H1BA C1B H1BC 109.5
H1BB C1B H1BC 109.5
C2B C1B H1BA 109.5
C2B C1B H1BB 109.5
C2B C1B H1BC 109.5
C1 C2 H2 119.6
C1 C2 C3 120.9(5)
C3 C2 H2 119.6
N3A C2A C1A 126.0(4)
N3A C2A C3A 115.2(4)
C1A C2A C3A 118.8(4)
N3B C2B C1B 125.7(5)
N3B C2B C3B 116.4(5)
C1B C2B C3B 117.8(4)
C2 C3 H3 119.8
C4 C3 C2 120.4(5)
C4 C3 H3 119.8
N1A C3A C2A 113.7(4)
N1A C3A C4A 120.8(4)
C4A C3A C2A 125.1(4)
N1B C3B C2B 113.6(4)
N1B C3B C4B 120.9(4)
C4B C3B C2B 125.4(5)
C3 C4 H4 119.4
C3 C4 C5 121.2(4)
C5 C4 H4 119.4
C3A C4A H4A 120.6
C3A C4A C5A 118.7(4)
C5A C4A H4A 120.6
C3B C4B H4B 120.9
C3B C4B C5B 118.3(5)
C5B C4B H4B 120.9
C4 C5 C14 118.9(4)
C6 C5 C4 121.7(4)
C6 C5 C14 119.3(4)
C4A C5A C11 118.8(4)
C6A C5A C4A 118.7(4)
C6A C5A C11 121.6(4)
C4B C5B C1 120.3(5)
C6B C5B C1 119.8(4)
C6B C5B C4B 119.5(4)
Cl1S C5S H5SA 109.4
Cl1S C5S H5SB 109.4
Cl2S C5S Cl1S 111.1(4)
Cl2S C5S H5SA 109.4
Cl2S C5S H5SB 109.4
H5SA C5S H5SB 108.0
C5 C6 H6 118.8
C5 C6 C7 122.5(4)
C7 C6 H6 118.8
C5A C6A H6A 120.6
C7A C6A C5A 118.7(4)
C7A C6A H6A 120.6
C5B C6B H6B 120.4
C5B C6B C7B 119.2(4)
C7B C6B H6B 120.4
C6 C7 C8 121.3(4)
C6 C7 C12 119.2(4)
C8 C7 C12 119.5(4)
N1A C7A C6A 121.3(4)
N1A C7A C8A 113.3(4)
C6A C7A C8A 125.0(4)
N1B C7B C6B 119.8(4)
N1B C7B C8B 113.6(4)
C6B C7B C8B 126.5(4)
C7 C8 H8 119.2
C9 C8 C7 121.7(4)
C9 C8 H8 119.2
N2A C8A C7A 115.3(4)
N2A C8A C9A 126.2(4)
C9A C8A C7A 118.5(4)
N2B C8B C7B 115.9(4)
N2B C8B C9B 125.5(4)
C9B C8B C7B 118.5(4)
C8 C9 H9 120.0
C8 C9 C10 120.0(5)
C10 C9 H9 120.0
C8A C9A H9AA 109.5
C8A C9A H9AB 109.5
C8A C9A H9AC 109.5
H9AA C9A H9AB 109.5
H9AA C9A H9AC 109.5
H9AB C9A H9AC 109.5
C8B C9B H9BA 109.5
C8B C9B H9BB 109.5
C8B C9B H9BC 109.5
H9BA C9B H9BB 109.5
H9BA C9B H9BC 109.5
H9BB C9B H9BC 109.5
C9 C10 H10 119.2
C11 C10 C9 121.5(5)
C11 C10 H10 119.2
C11A C10A N3A 119.0(5)
C11A C10A C15A 122.8(6)
C15A C10A N3A 118.1(6)
C11B C10B N2B 117.3(5)
C15B C10B N2B 120.4(5)
C15B C10B C11B 122.2(5)
C10 C11 C5A 115.4(4)
C10 C11 C12 120.0(4)
C12 C11 C5A 124.3(4)
C10A C11A C12A 117.1(7)
C10A C11A C18A 121.2(5)
C12A C11A C18A 121.6(7)
C10B C11B C12B 115.8(6)
C10B C11B C18B 121.4(5)
C12B C11B C18B 122.8(5)
C11 C12 C7 117.4(4)
C13 C12 C7 118.1(4)
C13 C12 C11 124.5(4)
C11A C12A H12A 119.7
C13A C12A C11A 120.6(8)
C13A C12A H12A 119.7
C11B C12B H12B 118.5
C13B C12B C11B 123.1(6)
C13B C12B H12B 118.5
C12 C13 H13 118.9
C14 C13 C12 122.2(4)
C14 C13 H13 118.9
C12A C13A C17A 120.2(10)
C14A C13A C12A 119.9(7)
C14A C13A C17A 119.7(10)
C12B C13B C17B 121.2(7)
C14B C13B C12B 118.3(6)
C14B C13B C17B 120.5(8)
C1 C14 C5 117.8(4)
C13 C14 C1 123.5(4)
C13 C14 C5 118.7(4)
C13A C14A H14A 119.0
C13A C14A C15A 122.0(9)
C15A C14A H14A 119.0
C13B C14B H14B 118.7
C13B C14B C15B 122.6(7)
C15B C14B H14B 118.7
C10A C15A C16A 122.4(5)
C14A C15A C10A 117.2(8)
C14A C15A C16A 120.2(7)
C10B C15B C14B 118.0(6)
C10B C15B C16B 121.5(5)
C14B C15B C16B 120.4(6)
C15A C16A H16A 109.5
C15A C16A H16B 109.5
C15A C16A H16C 109.5
H16A C16A H16B 109.5
H16A C16A H16C 109.5
H16B C16A H16C 109.5
C15B C16B H16D 109.5
C15B C16B H16E 109.5
C15B C16B H16F 109.5
H16D C16B H16E 109.5
H16D C16B H16F 109.5
H16E C16B H16F 109.5
C13A C17A H17A 109.5
C13A C17A H17B 109.5
C13A C17A H17C 109.5
H17A C17A H17B 109.5
H17A C17A H17C 109.5
H17B C17A H17C 109.5
C13B C17B H17D 109.5
C13B C17B H17E 109.5
C13B C17B H17F 109.5
H17D C17B H17E 109.5
H17D C17B H17F 109.5
H17E C17B H17F 109.5
C11A C18A H18A 109.5
C11A C18A H18B 109.5
C11A C18A H18C 109.5
H18A C18A H18B 109.5
H18A C18A H18C 109.5
H18B C18A H18C 109.5
C11B C18B H18D 109.5
C11B C18B H18E 109.5
C11B C18B H18F 109.5
H18D C18B H18E 109.5
H18D C18B H18F 109.5
H18E C18B H18F 109.5
C20A C19A N2A 119.9(4)
C20A C19A C24A 122.3(4)
C24A C19A N2A 117.6(4)
C20B C19B N3B 119.6(4)
C24B C19B N3B 117.9(4)
C24B C19B C20B 122.5(5)
C19A C20A C27A 122.0(5)
C21A C20A C19A 117.8(5)
C21A C20A C27A 120.2(5)
C19B C20B C21B 117.3(5)
C19B C20B C27B 121.7(5)
C21B C20B C27B 120.9(5)
C20A C21A H21A 118.6
C20A C21A C22A 122.8(5)
C22A C21A H21A 118.6
C20B C21B H21B 119.1
C22B C21B C20B 121.7(5)
C22B C21B H21B 119.1
C21A C22A C26A 121.6(6)
C23A C22A C21A 117.5(5)
C23A C22A C26A 121.0(6)
C21B C22B C23B 119.4(5)
C21B C22B C26B 120.6(5)
C23B C22B C26B 120.0(5)
C22A C23A H23A 118.8
C22A C23A C24A 122.4(5)
C24A C23A H23A 118.8
C22B C23B H23B 119.4
C22B C23B C24B 121.2(5)
C24B C23B H23B 119.4
C19A C24A C25A 121.3(4)
C23A C24A C19A 117.3(5)
C23A C24A C25A 121.5(4)
C19B C24B C23B 117.8(5)
C19B C24B C25B 121.0(5)
C23B C24B C25B 121.1(5)
C24A C25A H25A 109.5
C24A C25A H25B 109.5
C24A C25A H25C 109.5
H25A C25A H25B 109.5
H25A C25A H25C 109.5
H25B C25A H25C 109.5
C24B C25B H25D 109.5
C24B C25B H25E 109.5
C24B C25B H25F 109.5
H25D C25B H25E 109.5
H25D C25B H25F 109.5
H25E C25B H25F 109.5
C22A C26A H26A 109.5
C22A C26A H26B 109.5
C22A C26A H26C 109.5
H26A C26A H26B 109.5
H26A C26A H26C 109.5
H26B C26A H26C 109.5
C22B C26B H26D 109.5
C22B C26B H26E 109.5
C22B C26B H26F 109.5
H26D C26B H26E 109.5
H26D C26B H26F 109.5
H26E C26B H26F 109.5
C20A C27A H27B 109.5
C20A C27A H27C 109.5
C20A C27A H27D 109.5
H27B C27A H27C 109.5
H27B C27A H27D 109.5
H27C C27A H27D 109.5
C20B C27B H27E 109.5
C20B C27B H27F 109.5
C20B C27B H27G 109.5
H27E C27B H27F 109.5
H27E C27B H27G 109.5
H27F C27B H27G 109.5
F1A C28A S2A 119.6(8)
F1A C28A F2A 108.3(7)
F1A C28A F3A 105.1(6)
F2A C28A S2A 111.5(5)
F2A C28A F3A 98.8(8)
F3A C28A S2A 111.4(5)
F4B C28B S1B 111.8(4)
F4B C28B F5B 106.7(5)
F5B C28B S1B 109.2(4)
F6B C28B S1B 112.6(4)
F6B C28B F4B 107.9(5)
F6B C28B F5B 108.4(5)
F4A C29A S1A 114.2(9)
F4A C29A F5A 104.1(11)
F4A C29A F6A 106.3(14)
F5A C29A S1A 105.9(12)
F6A C29A S1A 112.0(9)
F6A C29A F5A 114.2(12)
F1B C29B S2B 111.5(4)
F1B C29B F2B 107.8(4)
F1B C29B F3B 107.1(5)
F2B C29B S2B 109.3(4)
F3B C29B S2B 111.5(4)
F3B C29B F2B 109.6(5)
F7A C30A S1A 108.5(14)
F7A C30A F8A 110.6(15)
F7A C30A F9A 110.1(14)
F8A C30A S1A 108.6(11)
F9A C30A S1A 107.4(9)
F9A C30A F8A 111.6(14)
C03S_14 O01S_14 C02S_14 112.8(6)
H01A_14 C01S_14 H01B_14 109.5
H01A_14 C01S_14 H01C_14 109.5
H01B_14 C01S_14 H01C_14 109.5
C02S_14 C01S_14 H01A_14 109.5
C02S_14 C01S_14 H01B_14 109.5
C02S_14 C01S_14 H01C_14 109.5
O01S_14 C02S_14 C01S_14 109.5(6)
O01S_14 C02S_14 H02A_14 109.8
O01S_14 C02S_14 H02B_14 109.8
C01S_14 C02S_14 H02A_14 109.8
C01S_14 C02S_14 H02B_14 109.8
H02A_14 C02S_14 H02B_14 108.2
O01S_14 C03S_14 H03A_14 109.6
O01S_14 C03S_14 H03B_14 109.6
O01S_14 C03S_14 C04S_14 110.4(7)
H03A_14 C03S_14 H03B_14 108.1
C04S_14 C03S_14 H03A_14 109.6
C04S_14 C03S_14 H03B_14 109.6
C03S_14 C04S_14 H04A_14 109.5
C03S_14 C04S_14 H04B_14 109.5
C03S_14 C04S_14 H04C_14 109.5
H04A_14 C04S_14 H04B_14 109.5
H04A_14 C04S_14 H04C_14 109.5
H04B_14 C04S_14 H04C_14 109.5
C03S_10 O01S_10 C02S_10 113.5(6)
H01A_10 C01S_10 H01B_10 109.5
H01A_10 C01S_10 H01C_10 109.5
H01B_10 C01S_10 H01C_10 109.5
C02S_10 C01S_10 H01A_10 109.5
C02S_10 C01S_10 H01B_10 109.5
C02S_10 C01S_10 H01C_10 109.5
O01S_10 C02S_10 C01S_10 111.0(7)
O01S_10 C02S_10 H02A_10 109.4
O01S_10 C02S_10 H02B_10 109.4
C01S_10 C02S_10 H02A_10 109.4
C01S_10 C02S_10 H02B_10 109.4
H02A_10 C02S_10 H02B_10 108.0
O01S_10 C03S_10 H03A_10 109.4
O01S_10 C03S_10 H03B_10 109.4
O01S_10 C03S_10 C04S_10 111.1(7)
H03A_10 C03S_10 H03B_10 108.0
C04S_10 C03S_10 H03A_10 109.4
C04S_10 C03S_10 H03B_10 109.4
C03S_10 C04S_10 H04A_10 109.5
C03S_10 C04S_10 H04B_10 109.5
C03S_10 C04S_10 H04C_10 109.5
H04A_10 C04S_10 H04B_10 109.5
H04A_10 C04S_10 H04C_10 109.5
H04B_10 C04S_10 H04C_10 109.5

loop_
_geom_bond_atom_site_label_1
_geom_bond_atom_site_label_2
_geom_bond_distance
Zn1A O1A 1.951(3)
Zn1A O4A 2.024(4)
Zn1A N1A 2.046(4)
Zn1A N2A 2.167(4)
Zn1A N3A 2.170(4)
Zn1B O1B 1.933(3)
Zn1B O4B 2.010(3)
Zn1B N1B 2.029(4)
Zn1B N2B 2.184(4)
Zn1B N3B 2.205(4)
Zn2A O7A 2.014(3)
Zn2A O10A 1.934(3)
Zn2A N4A 2.035(4)
Zn2A N5A 2.179(4)
Zn2A N6A 2.194(5)
Zn2B O7B 2.037(3)
Zn2B O10B 1.961(3)
Zn2B N4B 2.044(3)
Zn2B N5B 2.175(3)
Zn2B N6B 2.206(4)
S3A O7A 1.461(3)
S3A O8A 1.416(4)
S3A O9A 1.428(4)
S3A C58A 1.828(6)
S3B O7B 1.472(3)
S3B O8B 1.430(3)
S3B O9B 1.423(3)
S3B C59B 1.823(5)
S4A O10A 1.464(3)
S4A O11A 1.404(5)
S4A O12A 1.443(5)
S4A C59A 1.832(7)
S4B O10B 1.478(3)
S4B O11B 1.424(3)
S4B O12B 1.425(4)
S4B C58B 1.822(6)
F10A C58A 1.299(7)
F11A C58A 1.322(7)
F11B C59B 1.336(6)
F12A C58A 1.327(7)
F12B C59B 1.330(5)
F13A C59A 1.320(7)
F13B C59B 1.339(6)
F14A C59A 1.331(7)
F14B C58B 1.329(6)
F15A C59A 1.311(8)
F15B C58B 1.335(6)
F16B C58B 1.326(6)
N4A C33A 1.337(7)
N4A C37A 1.325(7)
N4B C33B 1.332(5)
N4B C37B 1.330(5)
N5A C38A 1.292(6)
N5A C40A 1.442(7)
N5B C32B 1.287(5)
N5B C49B 1.443(5)
N6A C32A 1.295(6)
N6A C49A 1.442(6)
N6B C38B 1.285(6)
N6B C40B 1.448(5)
C6DA C15 1.446(6)
C6DA C19 1.453(5)
C6DA C27 1.395(6)
C15 C16 1.371(6)
C15 C35B 1.500(5)
C16 H16 0.9300
C16 C17 1.421(6)
C17 H17 0.9300
C17 C18 1.343(6)
C18 H18 0.9300
C18 C19 1.422(6)
C19 C20 1.385(6)
C20 H20 0.9300
C20 H20A 0.9300
C20 C21 1.38(3)
C20 C28 1.398(12)
C21 C22 1.40(4)
C21 C26 1.41(4)
C22 H22 0.9300
C22 C23 1.34(3)
C23 H23 0.9300
C23 C24 1.41(2)
C24 H24 0.9300
C24 C25 1.36(3)
C25 C26 1.43(4)
C25 C35A 1.56(2)
C26 C27 1.37(3)
C27 H27 0.9300
C27 H27A 0.9300
C27 C33 1.437(11)
C28 C29 1.441(13)
C28 C33 1.446(15)
C29 H29 0.9300
C29 C30 1.360(10)
C30 H30 0.9300
C30 C31 1.408(10)
C31 H31 0.9300
C31 C32 1.370(10)
C31A H31A 0.9600
C31A H31B 0.9600
C31A H31C 0.9600
C31A C32A 1.500(8)
C31B H31D 0.9600
C31B H31E 0.9600
C31B H31F 0.9600
C31B C32B 1.483(6)
C32 C33 1.426(12)
C32 C35A 1.515(9)
C32A C33A 1.490(8)
C32B C33B 1.509(6)
C33A C34A 1.393(7)
C33B C34B 1.395(6)
C34A H34A 0.9300
C34A C35A 1.373(8)
C34B H34B 0.9300
C34B C35B 1.404(6)
C35A C36A 1.374(9)
C35B C36B 1.401(6)
C36A H36A 0.9300
C36A C37A 1.406(7)
C36B H36B 0.9300
C36B C37B 1.385(6)
C37A C38A 1.502(8)
C37B C38B 1.500(6)
C38A C39A 1.467(8)
C38B C39B 1.497(6)
C39A H39A 0.9600
C39A H39B 0.9600
C39A H39C 0.9600
C39B H39D 0.9600
C39B H39E 0.9600
C39B H39F 0.9600
C40A C41A 1.409(7)
C40A C45A 1.395(8)
C40B C41B 1.399(7)
C40B C45B 1.390(7)
C41A C42A 1.386(8)
C41A C48A 1.505(8)
C41B C42B 1.403(6)
C41B C48B 1.487(7)
C42A H42A 0.9300
C42A C43A 1.403(8)
C42B H42B 0.9300
C42B C43B 1.389(8)
C43A C44A 1.394(8)
C43A C47A 1.501(8)
C43B C44B 1.388(8)
C43B C47B 1.512(7)
C44A H44A 0.9300
C44A C45A 1.400(8)
C44B H44B 0.9300
C44B C45B 1.404(7)
C45A C46A 1.507(8)
C45B C46B 1.501(8)
C46A H46A 0.9600
C46A H46B 0.9600
C46A H46C 0.9600
C46B H46D 0.9600
C46B H46E 0.9600
C46B H46F 0.9600
C47A H47A 0.9600
C47A H47B 0.9600
C47A H47C 0.9600
C47B H47D 0.9600
C47B H47E 0.9600
C47B H47F 0.9600
C48A H48A 0.9600
C48A H48B 0.9600
C48A H48C 0.9600
C48B H48D 0.9600
C48B H48E 0.9600
C48B H48F 0.9600
C49A C50A 1.397(7)
C49A C54A 1.397(7)
C49B C50B 1.389(6)
C49B C54B 1.401(6)
C50A C51A 1.391(8)
C50A C57A 1.496(7)
C50B C51B 1.400(6)
C50B C57B 1.509(6)
C51A H51A 0.9300
C51A C52A 1.379(8)
C51B H51B 0.9300
C51B C52B 1.383(7)
C52A C53A 1.383(8)
C52A C56A 1.503(8)
C52B C53B 1.382(7)
C52B C56B 1.514(6)
C53A H53A 0.9300
C53A C54A 1.397(8)
C53B H53B 0.9300
C53B C54B 1.393(6)
C54A C55A 1.515(8)
C54B C55B 1.499(6)
C55A H55A 0.9600
C55A H55B 0.9600
C55A H55C 0.9600
C55B H55D 0.9600
C55B H55E 0.9600
C55B H55F 0.9600
C56A H56A 0.9600
C56A H56B 0.9600
C56A H56C 0.9600
C56B H56D 0.9600
C56B H56E 0.9600
C56B H56F 0.9600
C57A H57A 0.9600
C57A H57B 0.9600
C57A H57C 0.9600
C57B H57D 0.9600
C57B H57E 0.9600
C57B H57F 0.9600
Cl1S C5S 1.753(6)
Cl2S C5S 1.726(7)
S1A O1A 1.460(3)
S1A O2A 1.348(7)
S1A O3A 1.390(5)
S1A C29A 1.769(14)
S1A C30A 1.926(16)
S1B O1B 1.470(4)
S1B O2B 1.417(4)
S1B O3B 1.420(4)
S1B C28B 1.813(6)
S2A O4A 1.517(5)
S2A O5A 1.436(6)
S2A O6A 1.427(6)
S2A C28A 1.730(8)
S2B O4B 1.469(3)
S2B O5B 1.424(4)
S2B O6B 1.432(4)
S2B C29B 1.823(5)
F1A C28A 1.275(10)
F1B C29B 1.314(6)
F2A C28A 1.404(10)
F2B C29B 1.332(7)
F3A C28A 1.425(11)
F3B C29B 1.318(7)
F4A C29A 1.306(18)
F4B C28B 1.344(7)
F5A C29A 1.46(2)
F5B C28B 1.349(7)
F6A C29A 1.324(14)
F6B C28B 1.300(7)
F7A C30A 1.28(2)
F8A C30A 1.33(2)
F9A C30A 1.309(13)
N1A C3A 1.331(6)
N1A C7A 1.323(6)
N1B C3B 1.330(6)
N1B C7B 1.330(6)
N2A C8A 1.280(6)
N2A C19A 1.437(6)
N2B C8B 1.279(6)
N2B C10B 1.460(6)
N3A C2A 1.283(6)
N3A C10A 1.447(6)
N3B C2B 1.277(6)
N3B C19B 1.454(6)
C1 C2 1.376(7)
C1 C5B 1.492(6)
C1 C14 1.425(7)
C1A H1AA 0.9600
C1A H1AB 0.9600
C1A H1AC 0.9600
C1A C2A 1.477(6)
C1B H1BA 0.9600
C1B H1BB 0.9600
C1B H1BC 0.9600
C1B C2B 1.501(7)
C2 H2 0.9300
C2 C3 1.422(7)
C2A C3A 1.505(6)
C2B C3B 1.502(7)
C3 H3 0.9300
C3 C4 1.338(7)
C3A C4A 1.387(6)
C3B C4B 1.386(6)
C4 H4 0.9300
C4 C5 1.442(7)
C4A H4A 0.9300
C4A C5A 1.399(7)
C4B H4B 0.9300
C4B C5B 1.398(7)
C5 C6 1.374(7)
C5 C14 1.444(6)
C5A C6A 1.390(7)
C5A C11 1.496(6)
C5B C6B 1.384(7)
C5S H5SA 0.9700
C5S H5SB 0.9700
C6 H6 0.9300
C6 C7 1.383(7)
C6A H6A 0.9300
C6A C7A 1.385(6)
C6B H6B 0.9300
C6B C7B 1.395(6)
C7 C8 1.417(7)
C7 C12 1.454(6)
C7A C8A 1.502(6)
C7B C8B 1.488(6)
C8 H8 0.9300
C8 C9 1.355(7)
C8A C9A 1.485(6)
C8B C9B 1.486(7)
C9 H9 0.9300
C9 C10 1.421(7)
C9A H9AA 0.9600
C9A H9AB 0.9600
C9A H9AC 0.9600
C9B H9BA 0.9600
C9B H9BB 0.9600
C9B H9BC 0.9600
C10 H10 0.9300
C10 C11 1.379(7)
C10A C11A 1.367(9)
C10A C15A 1.403(9)
C10B C11B 1.398(7)
C10B C15B 1.394(8)
C11 C12 1.450(6)
C11A C12A 1.413(9)
C11A C18A 1.508(10)
C11B C12B 1.421(8)
C11B C18B 1.495(9)
C12 C13 1.397(6)
C12A H12A 0.9300
C12A C13A 1.398(14)
C12B H12B 0.9300
C12B C13B 1.378(11)
C13 H13 0.9300
C13 C14 1.391(6)
C13A C14A 1.332(14)
C13A C17A 1.566(10)
C13B C14B 1.355(10)
C13B C17B 1.516(10)
C14A H14A 0.9300
C14A C15A 1.397(9)
C14B H14B 0.9300
C14B C15B 1.396(8)
C15A C16A 1.502(11)
C15B C16B 1.500(9)
C16A H16A 0.9600
C16A H16B 0.9600
C16A H16C 0.9600
C16B H16D 0.9600
C16B H16E 0.9600
C16B H16F 0.9600
C17A H17A 0.9600
C17A H17B 0.9600
C17A H17C 0.9600
C17B H17D 0.9600
C17B H17E 0.9600
C17B H17F 0.9600
C18A H18A 0.9600
C18A H18B 0.9600
C18A H18C 0.9600
C18B H18D 0.9600
C18B H18E 0.9600
C18B H18F 0.9600
C19A C20A 1.386(7)
C19A C24A 1.402(6)
C19B C20B 1.398(7)
C19B C24B 1.393(7)
C20A C21A 1.377(7)
C20A C27A 1.516(8)
C20B C21B 1.402(7)
C20B C27B 1.493(7)
C21A H21A 0.9300
C21A C22A 1.400(8)
C21B H21B 0.9300
C21B C22B 1.380(7)
C22A C23A 1.382(8)
C22A C26A 1.499(7)
C22B C23B 1.390(8)
C22B C26B 1.522(7)
C23A H23A 0.9300
C23A C24A 1.398(6)
C23B H23B 0.9300
C23B C24B 1.401(8)
C24A C25A 1.508(7)
C24B C25B 1.500(8)
C25A H25A 0.9600
C25A H25B 0.9600
C25A H25C 0.9600
C25B H25D 0.9600
C25B H25E 0.9600
C25B H25F 0.9600
C26A H26A 0.9600
C26A H26B 0.9600
C26A H26C 0.9600
C26B H26D 0.9600
C26B H26E 0.9600
C26B H26F 0.9600
C27A H27B 0.9600
C27A H27C 0.9600
C27A H27D 0.9600
C27B H27E 0.9600
C27B H27F 0.9600
C27B H27G 0.9600
O01S_14 C02S_14 1.430(9)
O01S_14 C03S_14 1.426(9)
C01S_14 H01A_14 0.9600
C01S_14 H01B_14 0.9600
C01S_14 H01C_14 0.9600
C01S_14 C02S_14 1.512(11)
C02S_14 H02A_14 0.9700
C02S_14 H02B_14 0.9700
C03S_14 H03A_14 0.9700
C03S_14 H03B_14 0.9700
C03S_14 C04S_14 1.527(12)
C04S_14 H04A_14 0.9600
C04S_14 H04B_14 0.9600
C04S_14 H04C_14 0.9600
O01S_10 C02S_10 1.418(9)
O01S_10 C03S_10 1.376(8)
C01S_10 H01A_10 0.9600
C01S_10 H01B_10 0.9600
C01S_10 H01C_10 0.9600
C01S_10 C02S_10 1.476(11)
C02S_10 H02A_10 0.9700
C02S_10 H02B_10 0.9700
C03S_10 H03A_10 0.9700
C03S_10 H03B_10 0.9700
C03S_10 C04S_10 1.484(11)
C04S_10 H04A_10 0.9600
C04S_10 H04B_10 0.9600
C04S_10 H04C_10 0.9600
